data_7127868
loop_
_publ_author_name
'Sun, Qiao-Qiao'
'Li, Qian'
'Li, Hai-Yang'
'Zhang, Miao-Miao'
'Sun, Meng-En'
'Li, Si'
'Quan, Zewei'
'Zang, Shuang-Quan'

_publ_section_title
;
 Thermochromism and piezochromism of an atomically precise high-nuclearity
 silver sulfide nanocluster.
;
_journal_issue 19
_journal_name_full 'Chemical communications (Cambridge, England)'
_journal_page_first 2372
_journal_page_last 2375
_journal_paper_doi 10.1039/d0cc07085h
_journal_volume 57
_journal_year 2021
_chemical_formula_moiety 'C378 H300 Ag50 F36 P12 S43, 4(C5 H10 N2 O)'
_chemical_formula_sum 'C398 H340 Ag50 F36 N8 O4 P12 S43'
_chemical_formula_weight 13126.48
_space_group_crystal_system monoclinic
_space_group_IT_number 14
_space_group_name_Hall '-P 2yn'
_space_group_name_H-M_alt 'P 1 21/n 1'
_atom_sites_solution_hydrogens geom
_audit_creation_date 2020-04-08
_audit_creation_method
;
Olex2 1.2
(compiled 2018.05.29 svn.r3508 for OlexSys, GUI svn.r5506)
;
_audit_update_record
;
2020-05-02 deposited with the CCDC.	2021-01-27 downloaded from the CCDC.
;
_cell_angle_alpha 90
_cell_angle_beta 95.4521(6)
_cell_angle_gamma 90
_cell_formula_units_Z 2
_cell_length_a 30.0312(2)
_cell_length_b 24.2172(2)
_cell_length_c 33.2627(2)
_cell_measurement_reflns_used 69224
_cell_measurement_temperature 100.00(10)
_cell_measurement_theta_max 73.7390
_cell_measurement_theta_min 2.6800
_cell_volume 24081.6(3)
_computing_cell_refinement 'CrysAlisPro 1.171.39.27b (Rigaku OD, 2015)'
_computing_data_collection 'CrysAlisPro 1.171.39.27b (Rigaku OD, 2015)'
_computing_data_reduction 'CrysAlisPro 1.171.39.27b (Rigaku OD, 2015)'
_computing_molecular_graphics 'Olex2 (Dolomanov et al., 2009)'
_computing_publication_material 'Olex2 (Dolomanov et al., 2009)'
_computing_structure_refinement 'ShelXL (Sheldrick, 2015)'
_diffrn_ambient_environment N~2~
_diffrn_ambient_temperature 100.00(10)
_diffrn_detector 'CCD plate'
_diffrn_measured_fraction_theta_full 0.996
_diffrn_measured_fraction_theta_max 0.996
_diffrn_measurement_details
;
List of Runs (angles in degrees, time in seconds):

  # Type    Start    End  Width  t~exp~   \w     \q     \k     \f   Frames
#--------------------------------------------------------------------------
  1  \w    -83.00 -56.00   0.25    0.25    --    0.00 -38.00-150.00  108
  2  \w    -12.00  41.00   0.25    0.25    --    0.00  82.00 120.00  212
  3  \w    -40.00  17.00   0.25    0.25    --    0.00 -38.00  30.00  228
  4  \w    -72.00 -47.00   0.25    0.25    --    0.00 -38.00  30.00  100
  5  \w    -89.00  12.00   0.25    0.25    --    0.00 -38.00 -60.00  404
  6  \w     67.00 115.00   0.25    2.00    --   95.20 -15.00 -30.00  192
  7  \w     11.00  48.00   0.25    2.00    --   95.20 -15.00 -30.00  148
  8  \w     65.00 104.00   0.25    2.00    --   95.20 -45.00 -30.00  156
  9  \w     68.00  99.00   0.25    2.00    --   95.20  77.00   0.00  124
 10  \w      6.00 115.00   0.25    2.00    --   95.20 -30.00 -30.00  436
 11  \w    128.00 178.00   0.25    2.00    --   95.20  77.00   0.00  200
 12  \w      7.00 127.00   0.25    2.00    --   95.20 -82.00 -60.00  480
 13  \w      7.00  54.00   0.25    2.00    --   95.20 -61.00-120.00  188
 14  \w     21.00  49.00   0.25    2.00    --   95.20 -45.00 -30.00  112
 15  \w     86.00 173.00   0.25    2.00    --   95.20  77.00 -60.00  348
;
_diffrn_measurement_device 'four-circle diffractometer'
_diffrn_measurement_device_type 'XtaLAB AFC12 (RINC): Kappa single'
_diffrn_measurement_method '\w scans'
_diffrn_orient_matrix_type 'CrysAlisPro convention (1999,Acta A55,543-557)'
_diffrn_orient_matrix_UB_11 -0.0180543000
_diffrn_orient_matrix_UB_12 0.0595318000
_diffrn_orient_matrix_UB_13 -0.0000846000
_diffrn_orient_matrix_UB_21 -0.0065338000
_diffrn_orient_matrix_UB_22 -0.0009100000
_diffrn_orient_matrix_UB_23 -0.0464873000
_diffrn_orient_matrix_UB_31 -0.0478361000
_diffrn_orient_matrix_UB_32 -0.0224019000
_diffrn_orient_matrix_UB_33 0.0016047000
_diffrn_radiation_monochromator graphite
_diffrn_radiation_probe x-ray
_diffrn_radiation_type CuK\a
_diffrn_radiation_wavelength 1.54184
_diffrn_reflns_av_R_equivalents 0.0792
_diffrn_reflns_av_unetI/netI 0.0585
_diffrn_reflns_Laue_measured_fraction_full 0.996
_diffrn_reflns_Laue_measured_fraction_max 0.996
_diffrn_reflns_limit_h_max 35
_diffrn_reflns_limit_h_min -35
_diffrn_reflns_limit_k_max 28
_diffrn_reflns_limit_k_min -28
_diffrn_reflns_limit_l_max 39
_diffrn_reflns_limit_l_min -39
_diffrn_reflns_number 139943
_diffrn_reflns_point_group_measured_fraction_full 0.996
_diffrn_reflns_point_group_measured_fraction_max 0.996
_diffrn_reflns_theta_full 65.500
_diffrn_reflns_theta_max 65.500
_diffrn_reflns_theta_min 2.348
_diffrn_source 'fine-focus sealed X-ray tube'
_diffrn_source_type 'Enhance (Cu) X-ray Source'
_exptl_absorpt_coefficient_mu 18.494
_exptl_absorpt_correction_T_max 1.000
_exptl_absorpt_correction_T_min 0.869
_exptl_absorpt_correction_type gaussian
_exptl_absorpt_process_details
;
CrysAlisPro 1.171.39.27b (Rigaku Oxford Diffraction, 2015)
Numerical absorption correction based on gaussian integration over
			a multifaceted crystal model
Empirical absorption correction using spherical harmonics,
 implemented in SCALE3 ABSPACK scaling algorithm.
;
_exptl_crystal_colour red
_exptl_crystal_density_diffrn 1.810
_exptl_crystal_description needle
_exptl_crystal_F_000 12716
_exptl_crystal_size_max 0.156
_exptl_crystal_size_mid 0.142
_exptl_crystal_size_min 0.062
_refine_diff_density_max 3.507
_refine_diff_density_min -2.311
_refine_diff_density_rms 0.241
_refine_ls_extinction_method none
_refine_ls_goodness_of_fit_ref 1.084
_refine_ls_hydrogen_treatment constr
_refine_ls_matrix_type full
_refine_ls_number_parameters 2445
_refine_ls_number_reflns 41335
_refine_ls_number_restraints 710
_refine_ls_restrained_S_all 1.097
_refine_ls_R_factor_all 0.0952
_refine_ls_R_factor_gt 0.0867
_refine_ls_shift/su_max 0.006
_refine_ls_shift/su_mean 0.000
_refine_ls_structure_factor_coef Fsqd
_refine_ls_weighting_details 'w=1/[\s^2^(Fo^2^)+(0.1621P)^2^+163.6168P] where P=(Fo^2^+2Fc^2^)/3'
_refine_ls_weighting_scheme calc
_refine_ls_wR_factor_gt 0.2486
_refine_ls_wR_factor_ref 0.2581
_reflns_Friedel_coverage 0.000
_reflns_number_gt 34574
_reflns_number_total 41335
_reflns_threshold_expression 'I > 2\s(I)'
_cod_data_source_file d0cc07085h2.cif
_cod_data_source_block 20190823d5_1_100_00
_cod_depositor_comments 'Adding full bibliography for 7127868--7127870.cif.'
_cod_original_cell_volume 24081.5(3)
_cod_database_code 7127868
_shelx_shelxl_version_number 2016/6
_chemical_oxdiff_formula 'C11 H10 N O'
_shelx_space_group_comment
;
The symmetry employed for this shelxl refinement is uniquely defined
by the following loop, which should always be used as a source of
symmetry information in preference to the above space-group names.
They are only intended as comments.
;
_reflns_odcompleteness_completeness 99.87
_reflns_odcompleteness_iscentric 1
_reflns_odcompleteness_theta 66.97
_olex2_refinement_description
;
1. Fixed Uiso
 At 1.2 times of:
  All C(H) groups, All C(H,H) groups
 At 1.5 times of:
  All C(H,H,H) groups
2. Restrained distances
 N8-C205 = N7-C202 = C202-C205
 1.5 with sigma of 0.01
 O4-C203 = O2-C195
 1.25 with sigma of 0.01
3. Restrained planarity
 F18, C134, C135, C136, C137, C138, C139
 with sigma of 0.01
 O2, N1, N3, C189, C190, C193, C195, C207
 with sigma of 0.01
 O4, N7, N8, C201, C202, C203, C204, C205
 with sigma of 0.01
4. Rigid bond restraints
 C171, C172
 with sigma for 1-2 distances of 0.01 and sigma for 1-3 distances of 0.02
 C115, C116, C117, C118, C119, C120
 with sigma for 1-2 distances of 0.01 and sigma for 1-3 distances of 0.01
5. Uiso/Uaniso restraints and constraints
O4 \\sim N7 \\sim N8 \\sim C201 \\sim C202 \\sim C203 \\sim C204 \\sim C205:
within 2A with sigma of 0.01 and sigma for terminal atoms of 0.02
O2 \\sim N1 \\sim N3 \\sim C189 \\sim C190 \\sim C193 \\sim C195 \\sim C207:
within 2A with sigma of 0.01 and sigma for terminal atoms of 0.02
C177 \\sim C178 \\sim C179 \\sim C180 \\sim C181 \\sim C182: within 2A with
sigma of 0.01 and sigma for terminal atoms of 0.02
C169 \\sim C170 \\sim C171 \\sim C173 \\sim C174: within 2A with sigma of 0.01
and sigma for terminal atoms of 0.02
C39 \\sim C42 \\sim C43 \\sim C44: within 2A with sigma of 0.01 and sigma for
terminal atoms of 0.02
C115 \\sim C116 \\sim C117 \\sim C118 \\sim C119 \\sim C120: within 2A with
sigma of 0.01 and sigma for terminal atoms of 0.02
F18 \\sim C134 \\sim C135 \\sim C137: within 2A with sigma of 0.01 and sigma
for terminal atoms of 0.02
C172 \\sim C173: within 2A with sigma of 0.01 and sigma for terminal atoms of
0.02
F17 \\sim C127 \\sim C128 \\sim C129: within 2A with sigma of 0.01 and sigma
for terminal atoms of 0.02
C60 \\sim C79 \\sim C108 \\sim C148 \\sim C168 \\sim C196: within 2A with sigma
of 0.01 and sigma for terminal atoms of 0.02
F18 \\sim C134 \\sim C135 \\sim C136 \\sim C137 \\sim C138 \\sim C139: within
2A with sigma of 0.01 and sigma for terminal atoms of 0.02
F17 \\sim C124 \\sim C125 \\sim C126 \\sim C127 \\sim C128 \\sim C129: within
2A with sigma of 0.01 and sigma for terminal atoms of 0.02
F12 \\sim C28 \\sim C159 \\sim C160 \\sim C166: within 2A with sigma of 0.01
and sigma for terminal atoms of 0.02
C147 \\sim C158 \\sim C183 \\sim C187 \\sim C198: within 2A with sigma of 0.01
and sigma for terminal atoms of 0.02
F12 \\sim C28 \\sim C32 \\sim C114 \\sim C159 \\sim C160 \\sim C166: within 2A
with sigma of 0.01 and sigma for terminal atoms of 0.02
C120 \\sim C119 \\sim C117 \\sim C116 \\sim C115 \\sim C118: within 2A with
sigma of 0.01 and sigma for terminal atoms of 0.02
C165 \\sim C184 \\sim C150 \\sim C133 \\sim C70 \\sim C72: within 2A with sigma
of 0.01 and sigma for terminal atoms of 0.02
C115 \\sim C116 \\sim C117 \\sim C118 \\sim C119 \\sim C120: within 2A with
sigma of 0.01 and sigma for terminal atoms of 0.02
Uanis(F12) \\sim Ueq, Uanis(F16) \\sim Ueq, Uanis(F17) \\sim Ueq, Uanis(C108)
\\sim Ueq, Uanis(C196) \\sim Ueq: with sigma of 0.005 and sigma for terminal
atoms of 0.01
Uanis(F6) \\sim Ueq, Uanis(F12) \\sim Ueq, Uanis(F16) \\sim Ueq, Uanis(F17)
\\sim Ueq, Uanis(F18) \\sim Ueq, Uanis(C58) \\sim Ueq, Uanis(C91) \\sim Ueq,
Uanis(C98) \\sim Ueq, Uanis(C102) \\sim Ueq, Uanis(C115) \\sim Ueq, Uanis(C116)
\\sim Ueq, Uanis(C117) \\sim Ueq, Uanis(C118) \\sim Ueq, Uanis(C119) \\sim Ueq,
Uanis(C120) \\sim Ueq, Uanis(C123) \\sim Ueq, Uanis(C128) \\sim Ueq,
Uanis(C129) \\sim Ueq, Uanis(C134) \\sim Ueq, Uanis(C135) \\sim Ueq,
Uanis(C136) \\sim Ueq, Uanis(C137) \\sim Ueq, Uanis(C144) \\sim Ueq,
Uanis(C145) \\sim Ueq, Uanis(C149) \\sim Ueq, Uanis(C154) \\sim Ueq,
Uanis(C159) \\sim Ueq, Uanis(C160) \\sim Ueq, Uanis(C162) \\sim Ueq,
Uanis(C163) \\sim Ueq, Uanis(C166) \\sim Ueq, Uanis(C176) \\sim Ueq,
Uanis(C183) \\sim Ueq, Uanis(C185) \\sim Ueq, Uanis(C186) \\sim Ueq,
Uanis(C198) \\sim Ueq, Uanis(F12) \\sim Ueq, Uanis(F16) \\sim Ueq, Uanis(F17)
\\sim Ueq, Uanis(C100) \\sim Ueq, Uanis(C172) \\sim Ueq, Uanis(F12) \\sim Ueq,
Uanis(F16) \\sim Ueq, Uanis(F17) \\sim Ueq: with sigma of 0.01 and sigma for
terminal atoms of 0.02
6. Others
 Sof(Ag27)=Sof(Ag28)=1-FVAR(1)
 Sof(Ag7)=Sof(Ag22)=FVAR(1)
 Fixed Sof: Ag25(0.5) Ag26(0.5) S22(0.5)
7.a Secondary CH2 refined with riding coordinates:
 C27(H27A,H27B), C38(H38A,H38B), C48(H48A,H48B), C49(H49A,H49B), C97(H97A,
 H97B), C98(H98A,H98B), C103(H10A,H10B), C104(H10C,H10D), C175(H17A,H17B),
 C189(H18A,H18B), C190(H19A,H19B), C202(H20G,H20H), C205(H20L,H20M)
7.b Aromatic/amide H refined with riding coordinates:
 C8(H8), C9(H9), C13(H13), C17(H17), C18(H18), C19(H19), C21(H21), C22(H22),
 C23(H23), C24(H24), C26(H26), C29(H29), C30(H30), C31(H31), C32(H32), C35(H35),
  C37(H37), C40(H40), C41(H41), C42(H42), C43(H43), C44(H44), C45(H45),
 C47(H47), C50(H50), C51(H51), C52(H52), C53(H53), C55(H55), C56(H56), C57(H57),
  C58(H58), C59(H59), C61(H61), C62(H62), C64(H64), C65(H65), C66(H66),
 C69(H69), C70(H70), C71(H71), C72(H72), C74(H74), C75(H75), C76(H76), C77(H77),
  C78(H78), C79(H79), C80(H80), C81(H81), C82(H82), C83(H83), C84(H84),
 C85(H85), C86(H86), C87(H87), C88(H88), C89(H89), C90(H90), C91(H91), C92(H92),
  C94(H94), C95(H95), C100(H100), C101(H101), C102(H102), C106(H106),
 C107(H107), C108(H108), C109(H109), C110(H110), C111(H111), C112(H112),
 C113(H113), C114(H114), C116(H116), C117(H117), C118(H118), C119(H119),
 C120(H120), C123(H123), C124(H124), C126(H126), C127(H127), C129(H129),
 C130(H130), C134(H134), C136(H136), C137(H137), C139(H139), C141(H141),
 C142(H142), C143(H143), C144(H144), C145(H145), C146(H146), C147(H147),
 C148(H148), C149(H149), C150(H150), C151(H151), C152(H152), C153(H153),
 C155(H155), C156(H156), C157(H157), C158(H158), C160(H160), C162(H162),
 C163(H163), C164(H164), C165(H165), C166(H166), C167(H167), C168(H168),
 C169(H169), C170(H170), C172(H172), C173(H173), C176(H176), C177(H177),
 C178(H178), C179(H179), C180(H180), C181(H181), C183(H183), C184(H184),
 C185(H185), C186(H186), C187(H187), C196(H196), C198(H198)
7.c Fitted hexagon refined as free rotating group:
 C39(C40,C41,C42,C43,C44), C115(C116,C117,C118,C119,C120), C124(C125,C126,C127,
 C128,C129), C134(C135,C136,C137,C138,C139), C169(C170,C171,C172,C173,C174),
 C177(C178,C179,C180,C181,C182)
7.d Idealised Me refined as rotating group:
 C193(H19C,H19D,H19E), C201(H20D,H20E,H20F), C204(H20I,H20J,H20K), C207(H20A,
 H20B,H20C)
;
_olex2_submission_special_instructions 'No special instructions were received'
_oxdiff_exptl_absorpt_empirical_details
;
Empirical correction (ABSPACK) includes:
- Absorption correction using spherical harmonics
- Frame scaling
;
_oxdiff_exptl_absorpt_empirical_full_max 3.116
_oxdiff_exptl_absorpt_empirical_full_min 0.577

loop_
_space_group_symop_operation_xyz
'x, y, z'
'-x+1/2, y+1/2, -z+1/2'
'-x, -y, -z'
'x-1/2, -y-1/2, z-1/2'

loop_
_atom_site_label
_atom_site_type_symbol
_atom_site_fract_x
_atom_site_fract_y
_atom_site_fract_z
_atom_site_U_iso_or_equiv
_atom_site_adp_type
_atom_site_occupancy
_atom_site_site_symmetry_order
_atom_site_calc_flag
_atom_site_refinement_flags_posn
_atom_site_refinement_flags_adp
_atom_site_refinement_flags_occupancy
_atom_site_disorder_assembly
_atom_site_disorder_group
Ag1 Ag 0.60951(2) 0.19852(3) 0.13575(2) 0.04093(17) Uani 1 1 d . . . . .
Ag2 Ag 0.61994(3) 0.32972(3) 0.13020(2) 0.04256(18) Uani 1 1 d . . . . .
Ag3 Ag 0.70138(2) 0.26119(3) 0.03580(2) 0.04148(17) Uani 1 1 d . . . . .
Ag4 Ag 0.51112(3) 0.28987(3) 0.02768(2) 0.04705(19) Uani 1 1 d . . . . .
Ag5 Ag 0.57090(3) 0.55968(3) 0.00570(3) 0.0526(2) Uani 1 1 d . . . . .
Ag6 Ag 0.45138(3) 0.40524(3) 0.10723(2) 0.0492(2) Uani 1 1 d . . . . .
Ag7 Ag 0.52751(3) 0.48605(3) -0.19089(2) 0.0413(3) Uani 0.890(3) 1 d . . P A 1
Ag8 Ag 0.51828(3) 0.33891(4) 0.23240(2) 0.0510(2) Uani 1 1 d . . . . .
Ag9 Ag 0.60006(3) 0.50328(3) 0.12219(3) 0.0519(2) Uani 1 1 d . . . . .
Ag10 Ag 0.65667(3) 0.25260(3) -0.10404(3) 0.0564(2) Uani 1 1 d . . . . .
Ag11 Ag 0.63593(3) 0.42763(3) 0.04813(2) 0.0509(2) Uani 1 1 d . . . . .
Ag12 Ag 0.50859(3) 0.44485(3) -0.10843(3) 0.0594(2) Uani 1 1 d . . . . .
Ag13 Ag 0.55402(3) 0.27850(4) -0.09793(3) 0.0575(2) Uani 1 1 d . . . . .
Ag14 Ag 0.66570(3) 0.37946(4) -0.04165(2) 0.0514(2) Uani 1 1 d . . . . .
Ag15 Ag 0.52241(3) 0.28480(4) 0.11578(2) 0.0583(2) Uani 1 1 d . . . . .
Ag16 Ag 0.46310(3) 0.34319(4) -0.07717(3) 0.0609(2) Uani 1 1 d . . . . .
Ag17 Ag 0.60365(3) 0.46895(4) -0.08116(3) 0.0585(2) Uani 1 1 d . . . . .
Ag18 Ag 0.44261(3) 0.41337(4) -0.17821(3) 0.0550(2) Uani 1 1 d . . . . .
Ag19 Ag 0.52575(4) 0.28616(4) -0.20456(3) 0.0708(3) Uani 1 1 d . . . . .
Ag20 Ag 0.58013(4) 0.38634(4) -0.14631(2) 0.0722(3) Uani 1 1 d . . . . .
Ag21 Ag 0.60461(3) 0.30270(4) 0.01585(3) 0.0638(3) Uani 1 1 d . . . . .
Ag22 Ag 0.45734(3) 0.48468(5) -0.26719(3) 0.0528(3) Uani 0.890(3) 1 d . . P A 1
Ag23 Ag 0.57400(4) 0.41333(4) 0.17669(3) 0.0686(3) Uani 1 1 d . . . . .
Ag24 Ag 0.52798(4) 0.45381(5) 0.06143(3) 0.0800(4) Uani 1 1 d . . . . .
Ag25 Ag 0.55044(6) 0.39113(7) -0.00283(4) 0.0500(4) Uani 0.5 1 d . . P A 1
Ag26 Ag 0.52562(6) 0.43866(7) -0.02506(4) 0.0474(4) Uani 0.5 1 d . . P A 2
Ag27 Ag 0.5172(3) 0.5340(4) -0.1867(2) 0.058(3) Uani 0.110(3) 1 d . . P A 2
Ag28 Ag 0.4716(3) 0.4498(3) -0.2520(2) 0.041(2) Uani 0.110(3) 1 d . . P A 2
S1 S 0.54739(8) 0.20675(9) 0.07746(7) 0.0366(5) Uani 1 1 d . . . . .
S2 S 0.66913(8) 0.25229(10) 0.10578(7) 0.0375(5) Uani 1 1 d . . . . .
S3 S 0.51912(9) 0.46963(10) 0.13556(7) 0.0445(6) Uani 1 1 d . . . . .
S4 S 0.64054(8) 0.24105(10) -0.02771(8) 0.0425(5) Uani 1 1 d . . . . .
S5 S 0.49920(9) 0.25978(10) -0.04493(7) 0.0419(5) Uani 1 1 d . . . . .
S6 S 0.59857(9) 0.51351(10) 0.21339(7) 0.0421(5) Uani 1 1 d . . . . .
S7 S 0.66053(9) 0.43203(10) 0.12359(8) 0.0444(6) Uani 1 1 d . . . . .
S8 S 0.40099(10) 0.47241(11) 0.14181(8) 0.0484(6) Uani 1 1 d . . . . .
S9 S 0.57197(9) 0.35900(10) 0.06488(8) 0.0455(6) Uani 1 1 d . . . . .
S10 S 0.63518(9) 0.49157(10) -0.01122(7) 0.0434(5) Uani 1 1 d . . . . .
S11 S 0.59848(10) 0.32439(11) 0.20297(7) 0.0464(6) Uani 1 1 d . . . . .
S12 S 0.50464(9) 0.56128(11) -0.24557(8) 0.0446(5) Uani 1 1 d . . . . .
S13 S 0.46480(11) 0.32005(12) -0.16047(8) 0.0585(8) Uani 1 1 d . . . . .
S14 S 0.65790(10) 0.35929(11) -0.11372(7) 0.0476(6) Uani 1 1 d . . . . .
S15 S 0.70922(10) 0.36366(11) 0.02218(7) 0.0470(6) Uani 1 1 d . . . . .
S16 S 0.44575(9) 0.35576(11) 0.04073(7) 0.0430(5) Uani 1 1 d . . . . .
S17 S 0.59845(10) 0.58869(11) 0.08013(8) 0.0487(6) Uani 1 1 d . . . . .
S18 S 0.55636(12) 0.37819(11) -0.07237(8) 0.0566(7) Uani 1 1 d . . . . .
S19 S 0.54858(14) 0.39184(13) -0.21676(8) 0.0684(10) Uani 1 1 d . . . . .
S20 S 0.58418(10) 0.23565(13) -0.15573(8) 0.0549(7) Uani 1 1 d . . . . .
S21 S 0.47496(11) 0.32584(12) 0.16193(7) 0.0519(6) Uani 1 1 d . . . . .
S22 S 0.50588(17) 0.4877(2) -0.01161(13) 0.0403(10) Uani 0.5 1 d . . P A 1
P1 P 0.60208(10) 0.13822(12) 0.19249(7) 0.0449(6) Uani 1 1 d . . . . .
P2 P 0.72177(9) 0.20269(14) -0.12304(8) 0.0514(7) Uani 1 1 d . . . . .
P3 P 0.43741(10) 0.42537(16) -0.32319(9) 0.0572(8) Uani 1 1 d . . . . .
P4 P 0.75795(9) 0.19232(14) 0.02524(8) 0.0511(7) Uani 1 1 d . . . . .
P5 P 0.51697(11) 0.26613(12) 0.28337(8) 0.0504(7) Uani 1 1 d . . . . .
P6 P 0.50511(14) 0.24259(17) -0.27044(11) 0.0812(14) Uani 1 1 d . . . . .
F1 F 0.7644(3) 0.5951(4) 0.3010(3) 0.085(3) Uani 1 1 d . . . . .
F2 F 0.8372(2) 0.2873(4) 0.2095(2) 0.073(2) Uani 1 1 d . . . . .
F3 F 0.8149(3) 0.5883(4) -0.0158(3) 0.082(2) Uani 1 1 d . . . . .
F4 F 0.3013(4) 0.1901(4) -0.2056(3) 0.105(3) Uani 1 1 d . . . . .
F5 F 0.2748(2) 0.2334(3) 0.0246(2) 0.0676(19) Uani 1 1 d . . . . .
F6 F 0.7820(3) 0.6794(4) 0.0959(2) 0.091(3) Uani 1 1 d . U . . .
F7 F 0.3124(3) 0.1934(4) 0.1765(3) 0.084(2) Uani 1 1 d . . . . .
F8 F 0.7148(4) 0.4055(5) -0.2987(3) 0.110(4) Uani 1 1 d . . . . .
F9 F 0.7444(4) 0.3991(4) 0.3214(2) 0.091(3) Uani 1 1 d . . . . .
F10 F 0.8461(3) 0.5041(3) 0.1719(3) 0.086(3) Uani 1 1 d . . . . .
F11 F 0.6723(4) 0.5928(5) -0.3204(4) 0.113(4) Uani 1 1 d . . . . .
F12 F 0.8994(5) 0.4155(7) 0.0099(6) 0.157(5) Uani 1 1 d . U . . .
F13 F 0.4228(3) 0.0247(4) 0.1016(3) 0.095(3) Uani 1 1 d . . . . .
F14 F 0.2237(3) 0.3756(4) 0.1640(3) 0.086(3) Uani 1 1 d . . . . .
F15 F 0.5738(3) 0.0151(3) -0.0071(3) 0.085(3) Uani 1 1 d . . . . .
F16 F 0.5130(4) 0.0093(4) -0.1708(4) 0.118(4) Uani 1 1 d . U . . .
F17 F 0.8297(5) 0.4205(7) -0.1776(5) 0.142(4) Uani 1 1 d . U . . .
F18 F 0.3972(5) 0.0571(6) -0.0683(5) 0.194(6) Uani 1 1 d . U . . .
O2 O 0.5822(6) -0.0255(7) -0.2734(5) 0.141(5) Uani 1 1 d D U . . .
O4 O 0.1323(6) 0.1899(8) 0.0563(6) 0.154(6) Uani 1 1 d D U . . .
N1 N 0.6531(6) -0.0014(7) -0.2391(6) 0.126(4) Uani 1 1 d . U . . .
N3 N 0.6143(6) -0.0651(7) -0.2120(5) 0.128(4) Uani 1 1 d . U . . .
N7 N 0.1873(7) 0.1528(10) 0.1003(6) 0.165(6) Uani 1 1 d D U . . .
N8 N 0.1949(8) 0.2395(10) 0.0852(6) 0.167(6) Uani 1 1 d D U . . .
C1 C 0.6385(4) 0.1561(4) 0.2375(3) 0.047(2) Uani 1 1 d . . . . .
C2 C 0.7186(3) 0.2620(4) 0.1384(3) 0.039(2) Uani 1 1 d . . . . .
C3 C 0.6187(3) 0.1737(4) -0.0200(3) 0.043(2) Uani 1 1 d . . . . .
C4 C 0.4629(5) 0.2400(5) 0.2979(3) 0.058(3) Uani 1 1 d . . . . .
C5 C 0.3942(4) 0.3188(4) 0.0359(3) 0.040(2) Uani 1 1 d . . . . .
C6 C 0.7153(4) 0.4563(4) 0.1384(3) 0.044(2) Uani 1 1 d . . . . .
C7 C 0.6428(4) 0.3470(4) 0.2383(3) 0.047(3) Uani 1 1 d . . . . .
C8 C 0.7364(3) 0.2207(5) 0.1645(3) 0.044(2) Uani 1 1 d . . . . .
H8 H 0.721859 0.186975 0.165858 0.053 Uiso 1 1 calc R . . . .
C9 C 0.3155(4) 0.3158(5) 0.0416(3) 0.049(2) Uani 1 1 d . . . . .
H9 H 0.289425 0.333443 0.047655 0.059 Uiso 1 1 calc R . . . .
C10 C 0.4148(4) 0.2808(5) -0.1737(3) 0.055(3) Uani 1 1 d . . . . .
C11 C 0.7434(5) 0.1225(6) 0.0410(3) 0.061(3) Uani 1 1 d . . . . .
C12 C 0.3979(4) 0.4608(5) -0.3599(4) 0.053(3) Uani 1 1 d . . . . .
C13 C 0.7811(4) 0.3220(5) 0.1604(4) 0.052(3) Uani 1 1 d . . . . .
H13 H 0.795706 0.355794 0.159889 0.062 Uiso 1 1 calc R . . . .
C14 C 0.7982(4) 0.2786(5) 0.1857(4) 0.053(3) Uani 1 1 d . . . . .
C15 C 0.6480(3) 0.5389(4) 0.2395(3) 0.038(2) Uani 1 1 d . . . . .
C16 C 0.5978(6) 0.3965(6) -0.2409(3) 0.074(5) Uani 1 1 d . . . . .
C17 C 0.3938(4) 0.2634(4) 0.0232(3) 0.044(2) Uani 1 1 d . . . . .
H17 H 0.419972 0.245841 0.017191 0.053 Uiso 1 1 calc R . . . .
C18 C 0.7421(4) 0.3121(4) 0.1365(4) 0.049(3) Uani 1 1 d . . . . .
H18 H 0.730823 0.339219 0.118534 0.059 Uiso 1 1 calc R . . . .
C19 C 0.3550(4) 0.3423(4) 0.0448(3) 0.047(3) Uani 1 1 d . . . . .
H19 H 0.355671 0.378844 0.053472 0.056 Uiso 1 1 calc R . . . .
C20 C 0.5635(5) 0.1681(5) -0.1582(4) 0.066(4) Uani 1 1 d . . . . .
C21 C 0.3525(4) 0.2354(5) 0.0198(3) 0.049(3) Uani 1 1 d . . . . .
H21 H 0.351135 0.198843 0.011061 0.059 Uiso 1 1 calc R . . . .
C22 C 0.7056(4) 0.5316(6) 0.2952(4) 0.060(3) Uani 1 1 d . . . . .
H22 H 0.717537 0.514142 0.318658 0.072 Uiso 1 1 calc R . . . .
C23 C 0.7144(4) 0.5361(5) 0.0226(3) 0.049(3) Uani 1 1 d . . . . .
H23 H 0.703018 0.530461 0.047339 0.059 Uiso 1 1 calc R . . . .
C24 C 0.6666(4) 0.5128(4) 0.2747(3) 0.044(2) Uani 1 1 d . . . . .
H24 H 0.652321 0.482228 0.284386 0.053 Uiso 1 1 calc R . . . .
C25 C 0.7265(4) 0.5764(5) 0.2803(4) 0.059(3) Uani 1 1 d . . . . .
C26 C 0.6649(5) 0.2021(5) 0.2369(3) 0.055(3) Uani 1 1 d . . . . .
H26 H 0.664765 0.222584 0.213212 0.066 Uiso 1 1 calc R . . . .
C27 C 0.5262(4) 0.1888(4) 0.2219(3) 0.045(2) Uani 1 1 d . . . . .
H27A H 0.532613 0.217414 0.202800 0.054 Uiso 1 1 calc R . . . .
H27B H 0.494013 0.185295 0.221182 0.054 Uiso 1 1 calc R . . . .
C28 C 0.7659(5) 0.3795(5) 0.0185(4) 0.065(3) Uani 1 1 d . U . . .
C29 C 0.6825(4) 0.1038(5) -0.1038(3) 0.051(3) Uani 1 1 d . . . . .
H29 H 0.656802 0.125115 -0.103311 0.061 Uiso 1 1 calc R . . . .
C30 C 0.6367(5) 0.3530(5) 0.2785(4) 0.062(3) Uani 1 1 d . . . . .
H30 H 0.608648 0.345809 0.286972 0.075 Uiso 1 1 calc R . . . .
C31 C 0.7567(4) 0.5585(5) 0.0212(4) 0.058(3) Uani 1 1 d . . . . .
H31 H 0.773807 0.567867 0.044942 0.070 Uiso 1 1 calc R . . . .
C32 C 0.7802(5) 0.4234(5) -0.0054(4) 0.062(3) Uani 1 1 d . U . . .
H32 H 0.758730 0.445155 -0.019868 0.074 Uiso 1 1 calc R . . . .
C33 C 0.6524(4) 0.6185(4) 0.0854(3) 0.048(3) Uani 1 1 d . . . . .
C34 C 0.4281(4) 0.2832(5) 0.1657(3) 0.048(3) Uani 1 1 d . . . . .
C35 C 0.6637(6) 0.6647(5) 0.0635(4) 0.072(4) Uani 1 1 d . . . . .
H35 H 0.641837 0.682090 0.046216 0.086 Uiso 1 1 calc R . . . .
C36 C 0.3400(6) 0.2201(6) -0.1938(4) 0.079(5) Uani 1 1 d . . . . .
C37 C 0.7341(5) 0.1162(5) 0.0809(4) 0.064(4) Uani 1 1 d . . . . .
H37 H 0.736475 0.146416 0.098245 0.076 Uiso 1 1 calc R . . . .
C38 C 0.4358(5) 0.3203(6) -0.2839(4) 0.068(4) Uani 1 1 d . . . . .
H38A H 0.447844 0.340562 -0.260208 0.081 Uiso 1 1 calc R . . . .
H38B H 0.415869 0.292141 -0.275212 0.081 Uiso 1 1 calc R . . . .
C39 C 0.7356(4) 0.2045(4) -0.1761(2) 0.069(3) Uani 1 1 d . U . . .
C40 C 0.7310(5) 0.1592(4) -0.2018(3) 0.113(7) Uani 1 1 d G . . . .
H40 H 0.721959 0.125301 -0.192167 0.135 Uiso 1 1 calc R . . . .
C41 C 0.7400(5) 0.1644(4) -0.2418(3) 0.126(8) Uani 1 1 d G . . . .
H41 H 0.736983 0.134070 -0.259008 0.151 Uiso 1 1 calc R . . . .
C42 C 0.7536(5) 0.2150(5) -0.2562(2) 0.081(4) Uani 1 1 d G U . . .
H42 H 0.759620 0.218511 -0.282975 0.097 Uiso 1 1 calc R . . . .
C43 C 0.7582(4) 0.2603(4) -0.2305(3) 0.088(3) Uani 1 1 d G U . . .
H43 H 0.767233 0.294184 -0.240102 0.105 Uiso 1 1 calc R . . . .
C44 C 0.7492(4) 0.2551(4) -0.1904(3) 0.086(3) Uani 1 1 d G U . . .
H44 H 0.752209 0.285416 -0.173261 0.103 Uiso 1 1 calc R . . . .
C45 C 0.6296(4) 0.1448(4) 0.0161(3) 0.045(2) Uani 1 1 d . . . . .
H45 H 0.646777 0.161347 0.037545 0.055 Uiso 1 1 calc R . . . .
C46 C 0.7217(4) 0.1290(6) -0.1134(3) 0.052(3) Uani 1 1 d . . . . .
C47 C 0.6393(4) 0.1245(5) 0.2730(3) 0.053(3) Uani 1 1 d . . . . .
H47 H 0.621853 0.092935 0.273996 0.063 Uiso 1 1 calc R . . . .
C48 C 0.4740(4) 0.2925(6) -0.3028(4) 0.064(4) Uani 1 1 d . . . . .
H48A H 0.494485 0.320711 -0.310443 0.077 Uiso 1 1 calc R . . . .
H48B H 0.461959 0.273917 -0.327342 0.077 Uiso 1 1 calc R . . . .
C49 C 0.5448(4) 0.2063(5) 0.2638(3) 0.050(3) Uani 1 1 d . . . . .
H49A H 0.576359 0.214626 0.263464 0.060 Uiso 1 1 calc R . . . .
H49B H 0.542278 0.175524 0.282154 0.060 Uiso 1 1 calc R . . . .
C50 C 0.3754(5) 0.3000(5) -0.1658(4) 0.063(3) Uani 1 1 d . . . . .
H50 H 0.373561 0.333601 -0.152482 0.075 Uiso 1 1 calc R . . . .
C51 C 0.4123(5) 0.2734(5) 0.2031(4) 0.059(3) Uani 1 1 d . . . . .
H51 H 0.428423 0.287294 0.226169 0.071 Uiso 1 1 calc R . . . .
C52 C 0.4035(4) 0.2598(5) 0.1321(3) 0.051(3) Uani 1 1 d . . . . .
H52 H 0.413331 0.265340 0.106706 0.061 Uiso 1 1 calc R . . . .
C53 C 0.3640(5) 0.4329(6) -0.3836(5) 0.074(4) Uani 1 1 d . . . . .
H53 H 0.361143 0.394753 -0.382041 0.089 Uiso 1 1 calc R . . . .
C54 C 0.6890(4) 0.5220(4) -0.0131(3) 0.043(2) Uani 1 1 d . . . . .
C55 C 0.6706(4) 0.5841(5) 0.2257(4) 0.057(3) Uani 1 1 d . . . . .
H55 H 0.659263 0.601948 0.202150 0.068 Uiso 1 1 calc R . . . .
C56 C 0.7399(6) 0.0761(7) 0.0163(4) 0.081(5) Uani 1 1 d . . . . .
H56 H 0.746555 0.079179 -0.010350 0.097 Uiso 1 1 calc R . . . .
C57 C 0.7284(5) 0.4742(4) 0.1768(3) 0.053(3) Uani 1 1 d . . . . .
H57 H 0.707440 0.474605 0.195624 0.064 Uiso 1 1 calc R . . . .
C58 C 0.3809(6) 0.1970(7) -0.2022(5) 0.080(4) Uani 1 1 d . U . . .
H58 H 0.383002 0.162121 -0.213548 0.096 Uiso 1 1 calc R . . . .
C59 C 0.3358(5) 0.2697(6) -0.1773(4) 0.068(4) Uani 1 1 d . . . . .
H59 H 0.307752 0.284011 -0.173432 0.082 Uiso 1 1 calc R . . . .
C60 C 0.4725(6) 0.1795(7) -0.2764(5) 0.087(3) Uani 1 1 d . U . . .
C61 C 0.6144(4) 0.0907(5) 0.0193(4) 0.055(3) Uani 1 1 d . . . . .
H61 H 0.622071 0.070507 0.042775 0.066 Uiso 1 1 calc R . . . .
C62 C 0.6210(6) 0.4471(6) -0.2457(5) 0.080(5) Uani 1 1 d . . . . .
H62 H 0.609407 0.479130 -0.235347 0.096 Uiso 1 1 calc R . . . .
C63 C 0.7731(4) 0.5667(5) -0.0149(4) 0.054(3) Uani 1 1 d . . . . .
C64 C 0.3404(4) 0.3870(5) 0.1451(3) 0.051(3) Uani 1 1 d . . . . .
H64 H 0.363388 0.364311 0.137883 0.061 Uiso 1 1 calc R . . . .
C65 C 0.8229(4) 0.2242(5) 0.0861(3) 0.049(3) Uani 1 1 d . . . . .
H65 H 0.798758 0.229950 0.101117 0.059 Uiso 1 1 calc R . . . .
C66 C 0.8657(4) 0.2375(7) 0.1028(4) 0.068(4) Uani 1 1 d . . . . .
H66 H 0.870348 0.253802 0.128121 0.082 Uiso 1 1 calc R . . . .
C67 C 0.8022(5) 0.4891(5) 0.1610(4) 0.062(3) Uani 1 1 d . . . . .
C68 C 0.2660(5) 0.3986(6) 0.1607(4) 0.064(3) Uani 1 1 d . . . . .
C69 C 0.3135(4) 0.4760(5) 0.1607(3) 0.054(3) Uani 1 1 d . . . . .
H69 H 0.318185 0.513780 0.164066 0.064 Uiso 1 1 calc R . . . .
C70 C 0.5268(4) 0.4175(7) -0.3374(4) 0.065(3) Uani 1 1 d . U . . .
H70 H 0.532647 0.434806 -0.312481 0.078 Uiso 1 1 calc R . . . .
C71 C 0.7205(5) 0.3747(5) 0.2555(4) 0.055(3) Uani 1 1 d . . . . .
H71 H 0.748994 0.381873 0.247963 0.066 Uiso 1 1 calc R . . . .
C72 C 0.5617(5) 0.4014(8) -0.3589(4) 0.076(3) Uani 1 1 d . U . . .
H72 H 0.590818 0.409218 -0.348385 0.091 Uiso 1 1 calc R . . . .
C73 C 0.7387(5) 0.6593(6) 0.0929(3) 0.071(4) Uani 1 1 d . . . . .
C74 C 0.7301(4) 0.6157(5) 0.1163(3) 0.057(3) Uani 1 1 d . . . . .
H74 H 0.752175 0.600015 0.134260 0.069 Uiso 1 1 calc R . . . .
C75 C 0.6856(4) 0.3574(4) 0.2264(3) 0.050(3) Uani 1 1 d . . . . .
H75 H 0.691054 0.353097 0.199560 0.060 Uiso 1 1 calc R . . . .
C76 C 0.6176(7) 0.3504(7) -0.2582(4) 0.093(6) Uani 1 1 d . . . . .
H76 H 0.603969 0.316045 -0.257010 0.112 Uiso 1 1 calc R . . . .
C77 C 0.6312(4) 0.5996(6) -0.2640(5) 0.065(4) Uani 1 1 d . . . . .
H77 H 0.656409 0.612637 -0.248581 0.078 Uiso 1 1 calc R . . . .
C78 C 0.5867(6) 0.1265(6) -0.1764(4) 0.080(5) Uani 1 1 d . . . . .
H78 H 0.613911 0.135304 -0.186045 0.096 Uiso 1 1 calc R . . . .
C79 C 0.4348(5) 0.1712(7) -0.3028(5) 0.082(3) Uani 1 1 d . U . . .
H79 H 0.423700 0.200582 -0.318759 0.098 Uiso 1 1 calc R . . . .
C80 C 0.3652(5) 0.2289(5) 0.1350(4) 0.060(3) Uani 1 1 d . . . . .
H80 H 0.349669 0.213220 0.112266 0.071 Uiso 1 1 calc R . . . .
C81 C 0.7922(5) 0.4714(5) 0.1222(4) 0.061(3) Uani 1 1 d . . . . .
H81 H 0.814060 0.469964 0.104255 0.073 Uiso 1 1 calc R . . . .
C82 C 0.6933(5) 0.1887(5) 0.3054(3) 0.061(3) Uani 1 1 d . . . . .
H82 H 0.711793 0.199509 0.328033 0.074 Uiso 1 1 calc R . . . .
C83 C 0.7600(5) 0.0949(8) -0.1139(4) 0.077(5) Uani 1 1 d . . . . .
H83 H 0.786702 0.110183 -0.120665 0.092 Uiso 1 1 calc R . . . .
C84 C 0.5233(6) 0.1537(7) -0.1444(6) 0.094(6) Uani 1 1 d . . . . .
H84 H 0.507262 0.180064 -0.131423 0.112 Uiso 1 1 calc R . . . .
C85 C 0.4526(6) 0.1845(5) 0.3000(4) 0.070(4) Uani 1 1 d . . . . .
H85 H 0.473013 0.157977 0.293281 0.084 Uiso 1 1 calc R . . . .
C86 C 0.6803(6) 0.0476(7) -0.0948(5) 0.079(4) Uani 1 1 d . . . . .
H86 H 0.653570 0.031166 -0.089277 0.095 Uiso 1 1 calc R . . . .
C87 C 0.5575(4) 0.5573(5) -0.3103(4) 0.056(3) Uani 1 1 d . . . . .
H87 H 0.532846 0.543408 -0.326073 0.067 Uiso 1 1 calc R . . . .
C88 C 0.3915(6) 0.2625(6) 0.3201(4) 0.077(5) Uani 1 1 d . . . . .
H88 H 0.370944 0.288859 0.326816 0.092 Uiso 1 1 calc R . . . .
C89 C 0.7765(4) 0.2305(5) 0.1887(4) 0.056(3) Uani 1 1 d . . . . .
H89 H 0.788030 0.203657 0.206848 0.067 Uiso 1 1 calc R . . . .
C90 C 0.6858(4) 0.5951(4) 0.1123(3) 0.045(2) Uani 1 1 d . . . . .
H90 H 0.678628 0.565144 0.127974 0.055 Uiso 1 1 calc R . . . .
C91 C 0.5710(6) 0.0720(7) -0.1807(5) 0.081(4) Uani 1 1 d . U . . .
H91 H 0.587255 0.044538 -0.192353 0.097 Uiso 1 1 calc R . . . .
C92 C 0.7104(5) 0.6032(5) 0.2466(4) 0.060(3) Uani 1 1 d . . . . .
H92 H 0.725229 0.633751 0.237415 0.072 Uiso 1 1 calc R . . . .
C93 C 0.8153(4) 0.2022(7) 0.0466(3) 0.069(4) Uani 1 1 d . . . . .
C94 C 0.3808(6) 0.2068(7) 0.3225(5) 0.087(5) Uani 1 1 d . . . . .
H94 H 0.353534 0.195682 0.330972 0.104 Uiso 1 1 calc R . . . .
C95 C 0.5915(4) 0.5918(5) -0.2469(4) 0.050(3) Uani 1 1 d . . . . .
H95 H 0.589599 0.601280 -0.220062 0.060 Uiso 1 1 calc R . . . .
C96 C 0.3148(4) 0.2611(5) 0.0290(3) 0.049(3) Uani 1 1 d . . . . .
C97 C 0.5457(4) 0.1345(4) 0.2089(3) 0.049(3) Uani 1 1 d . . . . .
H97A H 0.525827 0.119435 0.186893 0.059 Uiso 1 1 calc R . . . .
H97B H 0.546146 0.108793 0.231260 0.059 Uiso 1 1 calc R . . . .
C98 C 0.7736(5) 0.2300(7) -0.0957(4) 0.072(4) Uani 1 1 d . U . . .
H98A H 0.797804 0.204092 -0.098423 0.086 Uiso 1 1 calc R . . . .
H98B H 0.781420 0.264524 -0.108039 0.086 Uiso 1 1 calc R . . . .
C99 C 0.6758(7) 0.4014(7) -0.2803(4) 0.086(5) Uani 1 1 d . . . . .
C100 C 0.7583(6) 0.0411(8) -0.1049(5) 0.086(5) Uani 1 1 d . U . . .
H100 H 0.783893 0.019593 -0.105645 0.104 Uiso 1 1 calc R . . . .
C101 C 0.2994(4) 0.3636(5) 0.1510(3) 0.054(3) Uani 1 1 d . . . . .
H101 H 0.294728 0.325753 0.148508 0.065 Uiso 1 1 calc R . . . .
C102 C 0.4186(6) 0.2308(6) -0.1923(5) 0.081(4) Uani 1 1 d . U . . .
H102 H 0.446598 0.218884 -0.198486 0.097 Uiso 1 1 calc R . . . .
C103 C 0.4087(4) 0.3602(6) -0.3128(3) 0.056(3) Uani 1 1 d . . . . .
H10A H 0.381037 0.369048 -0.301457 0.067 Uiso 1 1 calc R . . . .
H10B H 0.401012 0.341349 -0.338256 0.067 Uiso 1 1 calc R . . . .
C104 C 0.7610(4) 0.1846(7) -0.0290(3) 0.062(3) Uani 1 1 d . . . . .
H10C H 0.784952 0.159128 -0.033481 0.075 Uiso 1 1 calc R . . . .
H10D H 0.733217 0.168684 -0.040978 0.075 Uiso 1 1 calc R . . . .
C105 C 0.6327(5) 0.5876(7) -0.3046(5) 0.076(4) Uani 1 1 d . . . . .
C106 C 0.5982(5) 0.5656(6) -0.3272(4) 0.070(4) Uani 1 1 d . . . . .
H106 H 0.600950 0.555795 -0.353906 0.084 Uiso 1 1 calc R . . . .
C107 C 0.4012(5) 0.5184(7) -0.3655(6) 0.089(5) Uani 1 1 d . . . . .
H107 H 0.423694 0.538489 -0.350855 0.107 Uiso 1 1 calc R . . . .
C108 C 0.4979(7) 0.1357(9) -0.2603(6) 0.101(4) Uani 1 1 d . U . . .
H108 H 0.526255 0.139028 -0.246740 0.121 Uiso 1 1 calc R . . . .
C109 C 0.6599(6) 0.4513(7) -0.2650(4) 0.079(4) Uani 1 1 d . . . . .
H109 H 0.674465 0.484735 -0.267615 0.095 Uiso 1 1 calc R . . . .
C110 C 0.7198(8) 0.0170(8) -0.0946(6) 0.105(7) Uani 1 1 d . . . . .
H110 H 0.719873 -0.020053 -0.087351 0.126 Uiso 1 1 calc R . . . .
C111 C 0.6670(4) 0.1418(5) 0.3069(3) 0.059(3) Uani 1 1 d . . . . .
H111 H 0.667733 0.121628 0.330746 0.070 Uiso 1 1 calc R . . . .
C112 C 0.4310(5) 0.2791(5) 0.3082(3) 0.058(3) Uani 1 1 d . . . . .
H112 H 0.437366 0.316611 0.306889 0.070 Uiso 1 1 calc R . . . .
C113 C 0.7493(4) 0.5531(5) -0.0511(4) 0.060(3) Uani 1 1 d . . . . .
H113 H 0.761118 0.558689 -0.075625 0.071 Uiso 1 1 calc R . . . .
C114 C 0.8244(5) 0.4347(6) -0.0080(5) 0.078(3) Uani 1 1 d . U . . .
H114 H 0.832854 0.464154 -0.023511 0.093 Uiso 1 1 calc R . . . .
C115 C 0.5559(4) 0.2311(6) -0.3002(4) 0.106(4) Uani 1 1 d . U . . .
C116 C 0.5944(5) 0.2108(7) -0.2787(3) 0.113(4) Uani 1 1 d G U . . .
H116 H 0.595354 0.206068 -0.250868 0.136 Uiso 1 1 calc R . . . .
C117 C 0.6315(4) 0.1975(7) -0.2988(5) 0.122(4) Uani 1 1 d G U . . .
H117 H 0.657277 0.183934 -0.284385 0.146 Uiso 1 1 calc R . . . .
C118 C 0.6301(4) 0.2046(7) -0.3403(5) 0.126(4) Uani 1 1 d G U . . .
H118 H 0.654965 0.195727 -0.353769 0.151 Uiso 1 1 calc R . . . .
C119 C 0.5917(5) 0.2249(7) -0.3618(3) 0.118(4) Uani 1 1 d G U . . .
H119 H 0.590731 0.229654 -0.389637 0.142 Uiso 1 1 calc R . . . .
C120 C 0.5546(4) 0.2382(6) -0.3417(4) 0.110(4) Uani 1 1 d G U . . .
H120 H 0.528807 0.251789 -0.356121 0.132 Uiso 1 1 calc R . . . .
C121 C 0.7118(6) 0.3805(5) 0.2943(4) 0.067(4) Uani 1 1 d . . . . .
C122 C 0.5475(6) 0.2798(6) 0.3323(4) 0.073(4) Uani 1 1 d . . . . .
C123 C 0.7217(7) 0.0660(7) 0.0949(5) 0.086(4) Uani 1 1 d . U . . .
H123 H 0.716416 0.062915 0.121948 0.104 Uiso 1 1 calc R . . . .
C124 C 0.7116(3) 0.3818(5) -0.1758(3) 0.088(3) Uani 1 1 d . U . . .
H124 H 0.685922 0.376273 -0.193215 0.105 Uiso 1 1 calc R . . . .
C125 C 0.7103(3) 0.3752(4) -0.1344(3) 0.067(3) Uani 1 1 d G U . . .
C126 C 0.7487(3) 0.3834(4) -0.1084(2) 0.081(3) Uani 1 1 d G U . . .
H126 H 0.747839 0.378995 -0.080695 0.097 Uiso 1 1 calc R . . . .
C127 C 0.7885(3) 0.3983(5) -0.1237(3) 0.096(4) Uani 1 1 d G U . . .
H127 H 0.814222 0.403764 -0.106303 0.115 Uiso 1 1 calc R . . . .
C128 C 0.7898(3) 0.4049(6) -0.1651(4) 0.108(4) Uani 1 1 d G U . . .
C129 C 0.7514(4) 0.3966(6) -0.1911(3) 0.105(4) Uani 1 1 d G U . . .
H129 H 0.752306 0.401043 -0.218823 0.126 Uiso 1 1 calc R . . . .
C130 C 0.7477(4) 0.4554(5) 0.1102(3) 0.050(3) Uani 1 1 d . . . . .
H130 H 0.739760 0.444357 0.083727 0.060 Uiso 1 1 calc R . . . .
C131 C 0.3483(4) 0.4433(4) 0.1497(3) 0.044(2) Uani 1 1 d . . . . .
C132 C 0.5544(4) 0.5700(5) -0.2697(3) 0.050(3) Uani 1 1 d . . . . .
C133 C 0.4836(4) 0.4080(7) -0.3529(4) 0.072(3) Uani 1 1 d . U . . .
C134 C 0.4553(4) 0.1053(3) -0.0323(3) 0.097(4) Uani 1 1 d . U . . .
H134 H 0.462907 0.074886 -0.016001 0.117 Uiso 1 1 calc R . . . .
C135 C 0.4200(3) 0.1020(4) -0.0624(3) 0.121(4) Uani 1 1 d G U . . .
C136 C 0.4087(3) 0.1475(5) -0.0867(3) 0.116(4) Uani 1 1 d G U . . .
H136 H 0.385107 0.145204 -0.106841 0.139 Uiso 1 1 calc R . . . .
C137 C 0.4328(4) 0.1963(4) -0.0809(3) 0.096(4) Uani 1 1 d G U . . .
H137 H 0.425201 0.226785 -0.097211 0.115 Uiso 1 1 calc R . . . .
C138 C 0.4681(3) 0.1997(3) -0.0508(3) 0.071(3) Uani 1 1 d G U . . .
C139 C 0.4794(3) 0.1542(4) -0.0265(3) 0.071(3) Uani 1 1 d G U . . .
H139 H 0.503002 0.156469 -0.006371 0.085 Uiso 1 1 calc R . . . .
C140 C 0.3508(5) 0.2222(5) 0.1734(4) 0.063(3) Uani 1 1 d . . . . .
C141 C 0.6919(5) 0.2186(5) 0.2712(4) 0.061(3) Uani 1 1 d . . . . .
H141 H 0.709132 0.250420 0.270481 0.073 Uiso 1 1 calc R . . . .
C142 C 0.5765(5) 0.0956(6) -0.0468(5) 0.069(4) Uani 1 1 d . . . . .
H142 H 0.558372 0.078505 -0.067348 0.083 Uiso 1 1 calc R . . . .
C143 C 0.3399(6) 0.5187(7) -0.4147(5) 0.081(5) Uani 1 1 d . . . . .
H143 H 0.321484 0.538028 -0.433879 0.097 Uiso 1 1 calc R . . . .
C144 C 0.6567(6) 0.3547(7) -0.2770(4) 0.077(4) Uani 1 1 d . U . . .
H144 H 0.669142 0.323177 -0.287284 0.092 Uiso 1 1 calc R . . . .
C145 C 0.9011(5) 0.2258(8) 0.0805(5) 0.081(4) Uani 1 1 d . U . . .
H145 H 0.930025 0.234057 0.091322 0.098 Uiso 1 1 calc R . . . .
C146 C 0.7716(5) 0.4917(5) 0.1887(4) 0.063(4) Uani 1 1 d . . . . .
H146 H 0.779390 0.504780 0.214690 0.075 Uiso 1 1 calc R . . . .
C147 C 0.5383(7) 0.3253(7) 0.3531(5) 0.090(4) Uani 1 1 d . U . . .
H147 H 0.518104 0.350759 0.340954 0.108 Uiso 1 1 calc R . . . .
C148 C 0.4131(6) 0.1215(8) -0.3063(5) 0.092(4) Uani 1 1 d . U . . .
H148 H 0.384463 0.117243 -0.319255 0.110 Uiso 1 1 calc R . . . .
C149 C 0.5066(7) 0.1012(9) -0.1493(7) 0.102(6) Uani 1 1 d . U . . .
H149 H 0.478949 0.091465 -0.140847 0.123 Uiso 1 1 calc R . . . .
C150 C 0.5551(6) 0.3749(9) -0.3942(5) 0.091(3) Uani 1 1 d . U . . .
H150 H 0.578965 0.360999 -0.406933 0.109 Uiso 1 1 calc R . . . .
C151 C 0.2733(5) 0.4548(6) 0.1665(4) 0.070(4) Uani 1 1 d . . . . .
H151 H 0.250694 0.477402 0.174425 0.084 Uiso 1 1 calc R . . . .
C152 C 0.7064(4) 0.5305(5) -0.0492(3) 0.052(3) Uani 1 1 d . . . . .
H152 H 0.689385 0.521137 -0.073030 0.063 Uiso 1 1 calc R . . . .
C153 C 0.5915(4) 0.1485(5) -0.0513(4) 0.052(3) Uani 1 1 d . . . . .
H153 H 0.583576 0.167588 -0.075203 0.062 Uiso 1 1 calc R . . . .
C154 C 0.5336(7) 0.0625(7) -0.1678(6) 0.086(4) Uani 1 1 d . U . . .
C155 C 0.6706(6) 0.3694(6) 0.3067(4) 0.071(4) Uani 1 1 d . . . . .
H155 H 0.665565 0.372833 0.333751 0.086 Uiso 1 1 calc R . . . .
C156 C 0.7076(7) 0.6853(7) 0.0672(4) 0.089(5) Uani 1 1 d . . . . .
H156 H 0.715265 0.715930 0.052429 0.106 Uiso 1 1 calc R . . . .
C157 C 0.3735(5) 0.2437(6) 0.2075(4) 0.067(4) Uani 1 1 d . . . . .
H157 H 0.363240 0.238557 0.232707 0.080 Uiso 1 1 calc R . . . .
C158 C 0.5572(8) 0.3358(8) 0.3916(5) 0.101(4) Uani 1 1 d . U . . .
H158 H 0.549004 0.366921 0.405555 0.121 Uiso 1 1 calc R . . . .
C159 C 0.8549(6) 0.4032(9) 0.0120(7) 0.102(4) Uani 1 1 d . U . . .
C160 C 0.7987(5) 0.3505(7) 0.0426(6) 0.087(3) Uani 1 1 d . U . . .
H160 H 0.791473 0.328584 0.063968 0.104 Uiso 1 1 calc R . . . .
C161 C 0.5890(4) 0.0681(5) -0.0110(5) 0.064(3) Uani 1 1 d . . . . .
C162 C 0.7276(7) 0.0284(8) 0.0295(5) 0.091(5) Uani 1 1 d . U . . .
H162 H 0.725794 -0.001380 0.011787 0.110 Uiso 1 1 calc R . . . .
C163 C 0.3347(6) 0.4641(7) -0.4097(5) 0.083(4) Uani 1 1 d . U . . .
H163 H 0.310767 0.446449 -0.424145 0.100 Uiso 1 1 calc R . . . .
C164 C 0.4115(6) 0.1686(6) 0.3121(5) 0.085(5) Uani 1 1 d . . . . .
H164 H 0.404644 0.131195 0.313218 0.101 Uiso 1 1 calc R . . . .
C165 C 0.4761(5) 0.3833(9) -0.3911(5) 0.089(3) Uani 1 1 d . U . . .
H165 H 0.447005 0.376816 -0.402364 0.107 Uiso 1 1 calc R . . . .
C166 C 0.8468(7) 0.3565(9) 0.0321(7) 0.104(4) Uani 1 1 d . U . . .
H166 H 0.868737 0.330085 0.038938 0.124 Uiso 1 1 calc R . . . .
C167 C 0.3716(6) 0.5441(7) -0.3921(5) 0.085(5) Uani 1 1 d . . . . .
H167 H 0.373687 0.582266 -0.394495 0.102 Uiso 1 1 calc R . . . .
C168 C 0.4762(7) 0.0882(9) -0.2669(7) 0.110(4) Uani 1 1 d . U . . .
H168 H 0.489732 0.057107 -0.254662 0.131 Uiso 1 1 calc R . . . .
C169 C 0.4647(3) 0.1603(3) 0.0887(5) 0.101(4) Uani 1 1 d . U . . .
H169 H 0.453598 0.196197 0.087610 0.121 Uiso 1 1 calc R . . . .
C170 C 0.4362(2) 0.1162(4) 0.0942(5) 0.100(4) Uani 1 1 d G U . . .
H170 H 0.406095 0.122629 0.096693 0.120 Uiso 1 1 calc R . . . .
C171 C 0.4528(3) 0.0626(4) 0.0959(4) 0.079(4) Uani 1 1 d G U . . .
C172 C 0.4979(4) 0.0531(3) 0.0921(5) 0.111(4) Uani 1 1 d G U . . .
H172 H 0.509013 0.017230 0.093286 0.133 Uiso 1 1 calc R . . . .
C173 C 0.5264(3) 0.0972(4) 0.0867(4) 0.101(4) Uani 1 1 d G U . . .
H173 H 0.556516 0.090796 0.084202 0.121 Uiso 1 1 calc R . . . .
C174 C 0.5098(3) 0.1508(3) 0.0850(4) 0.067(3) Uani 1 1 d G U . . .
C175 C 0.7693(5) 0.2399(8) -0.0504(4) 0.077(5) Uani 1 1 d . . . . .
H17A H 0.744692 0.264995 -0.047356 0.093 Uiso 1 1 calc R . . . .
H17B H 0.796528 0.256807 -0.038010 0.093 Uiso 1 1 calc R . . . .
C176 C 0.7164(7) 0.0192(7) 0.0705(6) 0.092(5) Uani 1 1 d . U . . .
H176 H 0.706767 -0.014646 0.079594 0.110 Uiso 1 1 calc R . . . .
C177 C 0.5938(4) 0.0218(5) 0.2041(4) 0.099(4) Uani 1 1 d . U . . .
H177 H 0.572870 0.030193 0.222079 0.119 Uiso 1 1 calc R . . . .
C178 C 0.6064(5) -0.0327(4) 0.1986(4) 0.106(4) Uani 1 1 d G U . . .
H178 H 0.593747 -0.060825 0.212854 0.127 Uiso 1 1 calc R . . . .
C179 C 0.6377(5) -0.0452(4) 0.1718(4) 0.102(4) Uani 1 1 d G U . . .
H179 H 0.646069 -0.081716 0.168128 0.123 Uiso 1 1 calc R . . . .
C180 C 0.6565(4) -0.0032(5) 0.1506(4) 0.109(4) Uani 1 1 d G U . . .
H180 H 0.677514 -0.011587 0.132626 0.130 Uiso 1 1 calc R . . . .
C181 C 0.6440(4) 0.0513(4) 0.1561(4) 0.100(4) Uani 1 1 d G U . . .
H181 H 0.656637 0.079432 0.141851 0.120 Uiso 1 1 calc R . . . .
C182 C 0.6127(4) 0.0638(3) 0.1829(4) 0.073(3) Uani 1 1 d G U . . .
C183 C 0.5760(9) 0.2439(11) 0.3520(7) 0.124(5) Uani 1 1 d . U . . .
H183 H 0.580038 0.209287 0.340767 0.149 Uiso 1 1 calc R . . . .
C184 C 0.5109(6) 0.3689(9) -0.4115(5) 0.094(4) Uani 1 1 d . U . . .
H184 H 0.505553 0.354726 -0.437476 0.113 Uiso 1 1 calc R . . . .
C185 C 0.8946(7) 0.2021(10) 0.0429(6) 0.107(6) Uani 1 1 d . U . . .
H185 H 0.919242 0.194657 0.028802 0.128 Uiso 1 1 calc R . . . .
C186 C 0.8518(5) 0.1889(9) 0.0252(5) 0.086(4) Uani 1 1 d . U . . .
H186 H 0.847758 0.171915 0.000061 0.104 Uiso 1 1 calc R . . . .
C187 C 0.5874(9) 0.3006(10) 0.4085(6) 0.115(4) Uani 1 1 d . U . . .
H187 H 0.599806 0.306971 0.434758 0.138 Uiso 1 1 calc R . . . .
C189 C 0.6561(8) -0.0579(9) -0.1855(7) 0.138(5) Uani 1 1 d . U . . .
H18A H 0.673108 -0.091959 -0.183303 0.165 Uiso 1 1 calc R . . . .
H18B H 0.649822 -0.046336 -0.158654 0.165 Uiso 1 1 calc R . . . .
C190 C 0.6814(8) -0.0135(10) -0.2057(7) 0.137(5) Uani 1 1 d . U . . .
H19A H 0.686520 0.018553 -0.188415 0.164 Uiso 1 1 calc R . . . .
H19B H 0.709850 -0.027152 -0.213104 0.164 Uiso 1 1 calc R . . . .
C193 C 0.5793(8) -0.1019(9) -0.2063(7) 0.129(7) Uani 1 1 d . U . . .
H19C H 0.586374 -0.137715 -0.216237 0.193 Uiso 1 1 calc GR . . . .
H19D H 0.552122 -0.088747 -0.220771 0.193 Uiso 1 1 calc GR . . . .
H19E H 0.575360 -0.104261 -0.178066 0.193 Uiso 1 1 calc GR . . . .
C195 C 0.6135(7) -0.0290(8) -0.2454(5) 0.127(4) Uani 1 1 d D U . . .
C196 C 0.4372(7) 0.0798(10) -0.2893(7) 0.107(4) Uani 1 1 d . U . . .
H196 H 0.426610 0.043867 -0.293069 0.128 Uiso 1 1 calc R . . . .
C198 C 0.6000(9) 0.2577(11) 0.3894(7) 0.125(5) Uani 1 1 d . U . . .
H198 H 0.624175 0.236413 0.399877 0.150 Uiso 1 1 calc R . . . .
C201 C 0.1757(11) 0.0929(14) 0.1066(9) 0.189(10) Uani 1 1 d . U . . .
H20D H 0.149452 0.083408 0.089218 0.283 Uiso 1 1 calc GR . . . .
H20E H 0.170085 0.087234 0.134226 0.283 Uiso 1 1 calc GR . . . .
H20F H 0.200191 0.069949 0.100329 0.283 Uiso 1 1 calc GR . . . .
C202 C 0.2299(8) 0.1715(10) 0.1233(7) 0.172(6) Uani 1 1 d D U . . .
H20G H 0.254951 0.150042 0.115515 0.206 Uiso 1 1 calc R . . . .
H20H H 0.228168 0.166856 0.152110 0.206 Uiso 1 1 calc R . . . .
C203 C 0.1686(7) 0.1978(13) 0.0779(6) 0.162(6) Uani 1 1 d D U . . .
C204 C 0.1792(11) 0.2915(12) 0.0631(8) 0.182(9) Uani 1 1 d . U . . .
H20I H 0.200125 0.301512 0.044302 0.272 Uiso 1 1 calc GR . . . .
H20J H 0.177040 0.320884 0.082219 0.272 Uiso 1 1 calc GR . . . .
H20K H 0.150331 0.285173 0.048799 0.272 Uiso 1 1 calc GR . . . .
C205 C 0.2359(8) 0.2315(10) 0.1134(7) 0.171(6) Uani 1 1 d D U . . .
H20L H 0.235889 0.254857 0.137123 0.206 Uiso 1 1 calc R . . . .
H20M H 0.262920 0.237927 0.100312 0.206 Uiso 1 1 calc R . . . .
C207 C 0.6601(10) 0.0375(10) -0.2689(8) 0.154(8) Uani 1 1 d . U . . .
H20A H 0.689515 0.032780 -0.277402 0.231 Uiso 1 1 calc GR . . . .
H20B H 0.657407 0.074038 -0.258107 0.231 Uiso 1 1 calc GR . . . .
H20C H 0.638207 0.032533 -0.291540 0.231 Uiso 1 1 calc GR . . . .

loop_
_atom_site_aniso_label
_atom_site_aniso_U_11
_atom_site_aniso_U_22
_atom_site_aniso_U_33
_atom_site_aniso_U_23
_atom_site_aniso_U_13
_atom_site_aniso_U_12
Ag1 0.0451(4) 0.0446(4) 0.0318(3) 0.0029(3) -0.0034(3) 0.0018(3)
Ag2 0.0500(4) 0.0442(4) 0.0324(3) -0.0001(3) -0.0016(3) 0.0111(3)
Ag3 0.0432(4) 0.0375(4) 0.0412(4) 0.0033(3) -0.0092(3) -0.0007(3)
Ag4 0.0525(4) 0.0508(4) 0.0356(4) -0.0037(3) -0.0074(3) -0.0048(3)
Ag5 0.0589(5) 0.0441(4) 0.0540(5) 0.0008(3) 0.0005(4) -0.0042(3)
Ag6 0.0565(5) 0.0475(4) 0.0417(4) -0.0107(3) -0.0066(3) -0.0004(3)
Ag7 0.0535(5) 0.0350(5) 0.0329(4) -0.0055(3) -0.0094(3) 0.0087(3)
Ag8 0.0649(5) 0.0528(5) 0.0351(4) 0.0044(3) 0.0040(3) 0.0223(4)
Ag9 0.0556(5) 0.0404(4) 0.0580(5) -0.0069(3) -0.0036(4) 0.0029(3)
Ag10 0.0715(5) 0.0351(4) 0.0565(5) 0.0041(3) -0.0261(4) -0.0019(4)
Ag11 0.0656(5) 0.0449(4) 0.0409(4) 0.0038(3) -0.0014(3) -0.0093(4)
Ag12 0.0818(6) 0.0406(4) 0.0497(5) 0.0049(3) -0.0253(4) -0.0004(4)
Ag13 0.0751(6) 0.0441(4) 0.0537(5) -0.0159(4) 0.0090(4) 0.0038(4)
Ag14 0.0555(5) 0.0594(5) 0.0371(4) 0.0092(3) -0.0066(3) -0.0077(4)
Ag15 0.0668(5) 0.0706(6) 0.0351(4) -0.0109(4) -0.0069(4) 0.0194(4)
Ag16 0.0757(6) 0.0432(4) 0.0577(5) -0.0047(4) -0.0252(4) 0.0193(4)
Ag17 0.0554(5) 0.0747(6) 0.0418(4) -0.0034(4) -0.0144(4) 0.0095(4)
Ag18 0.0601(5) 0.0466(5) 0.0545(5) -0.0089(4) -0.0141(4) 0.0125(4)
Ag19 0.0841(6) 0.0612(6) 0.0586(5) -0.0297(4) -0.0369(5) 0.0377(5)
Ag20 0.1264(9) 0.0561(5) 0.0314(4) -0.0009(4) -0.0067(5) 0.0308(5)
Ag21 0.0481(5) 0.0522(5) 0.0885(7) -0.0293(5) -0.0068(4) 0.0063(4)
Ag22 0.0445(5) 0.0696(8) 0.0415(5) -0.0188(5) -0.0097(4) 0.0031(4)
Ag23 0.0986(7) 0.0661(6) 0.0433(4) 0.0197(4) 0.0182(4) 0.0435(5)
Ag24 0.1108(9) 0.0908(8) 0.0350(4) -0.0020(4) -0.0101(5) -0.0465(7)
Ag25 0.0692(10) 0.0445(8) 0.0341(7) 0.0038(6) -0.0064(7) 0.0023(7)
Ag26 0.0580(9) 0.0453(8) 0.0369(7) -0.0093(6) -0.0067(6) 0.0107(7)
Ag27 0.058(5) 0.080(7) 0.035(4) -0.002(3) 0.002(3) -0.008(4)
Ag28 0.055(4) 0.035(4) 0.036(4) -0.022(3) 0.024(3) -0.019(3)
S1 0.0407(12) 0.0328(11) 0.0350(11) 0.0039(9) -0.0024(9) -0.0002(9)
S2 0.0370(11) 0.0365(12) 0.0376(11) -0.0066(9) -0.0037(9) 0.0021(9)
S3 0.0567(14) 0.0381(13) 0.0355(12) -0.0058(10) -0.0121(10) 0.0055(11)
S4 0.0403(12) 0.0348(12) 0.0501(13) -0.0073(10) -0.0071(10) 0.0032(9)
S5 0.0515(13) 0.0377(12) 0.0340(11) -0.0045(9) -0.0097(10) 0.0072(10)
S6 0.0486(13) 0.0409(13) 0.0348(11) -0.0062(10) -0.0060(10) -0.0038(10)
S7 0.0566(15) 0.0351(12) 0.0393(12) -0.0002(10) -0.0064(11) 0.0074(10)
S8 0.0597(15) 0.0463(14) 0.0360(12) -0.0055(10) -0.0113(11) 0.0110(12)
S9 0.0561(14) 0.0348(12) 0.0411(12) 0.0048(10) -0.0183(11) -0.0033(10)
S10 0.0590(15) 0.0353(12) 0.0336(11) 0.0008(9) -0.0067(10) 0.0022(10)
S11 0.0620(15) 0.0444(14) 0.0320(11) 0.0046(10) 0.0012(11) 0.0127(11)
S12 0.0489(13) 0.0445(14) 0.0401(12) 0.0054(10) 0.0034(10) 0.0097(10)
S13 0.0752(19) 0.0490(15) 0.0447(14) -0.0166(12) -0.0279(13) 0.0220(14)
S14 0.0713(17) 0.0364(13) 0.0345(12) -0.0025(10) 0.0025(11) -0.0017(11)
S15 0.0641(16) 0.0379(13) 0.0367(12) 0.0046(10) -0.0075(11) -0.0008(11)
S16 0.0542(14) 0.0408(13) 0.0319(11) -0.0027(10) -0.0070(10) -0.0024(10)
S17 0.0642(16) 0.0395(13) 0.0396(12) -0.0056(10) -0.0102(11) 0.0138(11)
S18 0.099(2) 0.0343(13) 0.0366(13) -0.0018(10) 0.0086(13) 0.0157(13)
S19 0.119(3) 0.0512(16) 0.0308(12) -0.0062(11) -0.0124(15) 0.0416(18)
S20 0.0609(16) 0.0578(16) 0.0411(13) -0.0183(12) -0.0202(12) 0.0227(13)
S21 0.0717(18) 0.0524(15) 0.0306(11) 0.0001(11) 0.0004(11) 0.0156(13)
S22 0.049(3) 0.043(3) 0.027(2) -0.0068(18) -0.0077(19) 0.004(2)
P1 0.0588(16) 0.0434(14) 0.0318(12) 0.0071(10) 0.0004(11) 0.0183(12)
P2 0.0444(14) 0.076(2) 0.0322(12) 0.0102(13) -0.0037(11) -0.0152(13)
P3 0.0441(14) 0.084(2) 0.0411(14) -0.0277(15) -0.0083(12) 0.0016(14)
P4 0.0436(14) 0.078(2) 0.0312(12) 0.0039(13) 0.0004(10) 0.0174(13)
P5 0.0724(19) 0.0443(15) 0.0338(12) 0.0020(11) 0.0013(12) 0.0194(13)
P6 0.084(2) 0.087(3) 0.063(2) -0.0461(19) -0.0433(18) 0.050(2)
F1 0.082(5) 0.091(6) 0.075(5) -0.006(4) -0.021(4) -0.043(5)
F2 0.054(4) 0.091(6) 0.068(5) 0.016(4) -0.033(3) -0.021(4)
F3 0.076(5) 0.069(5) 0.100(6) 0.000(5) 0.012(5) -0.023(4)
F4 0.129(8) 0.074(6) 0.104(7) -0.004(5) -0.032(6) -0.038(6)
F5 0.061(4) 0.065(5) 0.076(5) -0.002(4) 0.002(4) -0.021(3)
F6 0.103(6) 0.116(7) 0.050(4) 0.002(4) -0.009(4) -0.059(5)
F7 0.103(7) 0.062(5) 0.090(6) 0.001(4) 0.021(5) -0.005(4)
F8 0.154(10) 0.103(8) 0.079(6) 0.010(5) 0.047(7) 0.037(7)
F9 0.135(8) 0.074(5) 0.057(4) -0.017(4) -0.019(5) -0.028(5)
F10 0.089(6) 0.068(5) 0.092(6) 0.000(4) -0.045(5) -0.030(4)
F11 0.095(7) 0.128(9) 0.125(8) -0.005(7) 0.065(7) -0.016(6)
F12 0.114(7) 0.144(8) 0.207(9) 0.040(7) -0.016(7) -0.025(6)
F13 0.113(7) 0.086(6) 0.083(6) 0.013(5) -0.002(5) -0.062(6)
F14 0.078(5) 0.089(6) 0.097(6) 0.037(5) 0.044(5) 0.017(4)
F15 0.093(6) 0.045(4) 0.119(7) -0.012(4) 0.019(5) -0.028(4)
F16 0.123(7) 0.075(5) 0.144(7) -0.032(5) -0.049(6) -0.004(5)
F17 0.119(7) 0.164(8) 0.152(8) 0.048(7) 0.052(6) 0.038(6)
F18 0.179(10) 0.119(9) 0.261(12) -0.010(9) -0.093(10) -0.067(8)
O2 0.166(13) 0.139(12) 0.113(10) 0.006(9) -0.015(9) -0.027(10)
O4 0.116(11) 0.164(13) 0.190(15) 0.076(12) 0.061(11) 0.031(10)
N1 0.132(9) 0.138(10) 0.105(8) -0.004(8) -0.002(7) -0.030(8)
N3 0.130(9) 0.131(9) 0.117(8) 0.021(7) -0.022(7) -0.016(8)
N7 0.158(11) 0.128(10) 0.219(14) 0.042(10) 0.070(11) 0.016(10)
N8 0.167(11) 0.137(10) 0.212(13) 0.046(10) 0.087(11) 0.032(10)
C1 0.066(7) 0.042(6) 0.031(5) 0.001(4) 0.000(5) 0.019(5)
C2 0.040(5) 0.037(5) 0.038(5) -0.007(4) -0.008(4) 0.009(4)
C3 0.033(5) 0.043(6) 0.054(6) -0.009(5) 0.004(4) -0.002(4)
C4 0.083(8) 0.057(7) 0.035(5) 0.017(5) 0.014(5) 0.033(6)
C5 0.063(6) 0.027(5) 0.028(4) 0.001(4) -0.006(4) 0.004(4)
C6 0.058(6) 0.025(5) 0.045(5) 0.002(4) -0.016(5) -0.001(4)
C7 0.076(7) 0.032(5) 0.030(5) 0.002(4) -0.004(5) 0.020(5)
C8 0.043(5) 0.043(6) 0.045(6) -0.002(4) 0.003(4) 0.004(4)
C9 0.047(6) 0.046(6) 0.053(6) -0.003(5) -0.004(5) -0.002(5)
C10 0.079(8) 0.041(6) 0.038(5) -0.010(5) -0.029(5) 0.011(6)
C11 0.081(8) 0.064(8) 0.035(5) -0.014(5) -0.006(5) 0.027(6)
C12 0.046(6) 0.057(7) 0.056(6) -0.018(5) 0.002(5) -0.004(5)
C13 0.049(6) 0.038(6) 0.063(7) -0.005(5) -0.020(5) -0.004(5)
C14 0.043(6) 0.058(7) 0.053(6) -0.004(5) -0.016(5) -0.004(5)
C15 0.050(5) 0.033(5) 0.031(4) -0.009(4) -0.001(4) -0.001(4)
C16 0.131(13) 0.058(8) 0.030(5) -0.009(5) -0.015(7) 0.042(8)
C17 0.051(6) 0.033(5) 0.047(6) -0.004(4) 0.001(5) 0.005(4)
C18 0.052(6) 0.033(5) 0.058(6) -0.002(5) -0.013(5) 0.002(4)
C19 0.063(7) 0.032(5) 0.042(5) -0.003(4) -0.012(5) 0.015(5)
C20 0.065(8) 0.061(8) 0.062(7) -0.025(6) -0.044(6) 0.024(6)
C21 0.059(7) 0.041(6) 0.047(6) -0.006(5) 0.001(5) -0.009(5)
C22 0.064(7) 0.064(8) 0.049(6) 0.014(6) -0.017(6) -0.009(6)
C23 0.067(7) 0.040(6) 0.039(5) -0.007(4) -0.001(5) 0.001(5)
C24 0.056(6) 0.040(5) 0.034(5) 0.001(4) -0.004(4) -0.002(4)
C25 0.071(8) 0.057(7) 0.047(6) -0.008(5) -0.004(6) -0.025(6)
C26 0.086(9) 0.043(6) 0.034(5) 0.000(4) -0.011(5) 0.022(6)
C27 0.053(6) 0.041(6) 0.040(5) 0.003(4) 0.000(4) 0.003(5)
C28 0.065(6) 0.053(5) 0.072(6) 0.019(5) -0.021(5) -0.008(5)
C29 0.049(6) 0.056(7) 0.049(6) 0.005(5) 0.005(5) 0.007(5)
C30 0.090(9) 0.053(7) 0.044(6) 0.008(5) 0.009(6) -0.003(6)
C31 0.064(7) 0.048(7) 0.062(7) -0.013(6) -0.001(6) -0.004(5)
C32 0.068(6) 0.045(5) 0.070(6) 0.018(5) -0.009(5) 0.000(5)
C33 0.079(8) 0.037(5) 0.026(4) -0.008(4) -0.003(5) -0.003(5)
C34 0.065(7) 0.043(6) 0.035(5) 0.006(4) 0.004(5) 0.026(5)
C35 0.131(13) 0.039(6) 0.038(6) 0.010(5) -0.026(7) -0.023(7)
C36 0.110(12) 0.066(9) 0.054(7) -0.005(6) -0.030(8) -0.038(8)
C37 0.114(11) 0.033(6) 0.042(6) -0.004(5) -0.003(6) 0.013(6)
C38 0.078(8) 0.079(9) 0.042(6) -0.025(6) -0.014(6) 0.039(7)
C39 0.076(7) 0.088(8) 0.040(5) 0.005(5) -0.003(5) -0.034(6)
C40 0.17(2) 0.082(12) 0.083(12) 0.010(10) -0.026(12) -0.035(13)
C41 0.21(3) 0.101(16) 0.070(11) -0.024(11) 0.019(14) -0.020(16)
C42 0.114(9) 0.082(8) 0.048(6) -0.003(6) 0.010(6) -0.026(7)
C43 0.111(8) 0.088(8) 0.065(6) 0.003(6) 0.009(6) -0.026(7)
C44 0.102(8) 0.095(8) 0.061(6) -0.002(6) 0.007(6) -0.025(6)
C45 0.047(6) 0.039(5) 0.051(6) -0.003(5) 0.008(5) -0.004(4)
C46 0.047(6) 0.076(8) 0.032(5) -0.001(5) 0.001(4) 0.007(5)
C47 0.069(7) 0.048(6) 0.040(6) 0.009(5) -0.002(5) 0.013(5)
C48 0.053(7) 0.073(8) 0.061(7) -0.026(6) -0.018(6) 0.024(6)
C49 0.067(7) 0.041(6) 0.041(5) 0.006(4) 0.001(5) 0.017(5)
C50 0.095(10) 0.048(7) 0.043(6) -0.004(5) -0.001(6) 0.000(7)
C51 0.092(9) 0.043(6) 0.041(6) -0.002(5) -0.003(6) 0.023(6)
C52 0.064(7) 0.057(7) 0.032(5) 0.006(5) 0.002(5) 0.013(5)
C53 0.075(9) 0.059(8) 0.082(9) 0.030(7) -0.021(7) -0.017(7)
C54 0.063(6) 0.023(4) 0.041(5) 0.000(4) -0.006(5) 0.007(4)
C55 0.076(8) 0.050(7) 0.042(6) 0.004(5) -0.007(5) -0.014(6)
C56 0.121(13) 0.070(9) 0.048(7) -0.016(7) -0.007(8) 0.047(9)
C57 0.084(8) 0.035(5) 0.037(5) -0.008(4) -0.018(5) 0.015(5)
C58 0.089(8) 0.065(7) 0.079(7) -0.013(6) -0.035(6) 0.019(6)
C59 0.089(10) 0.056(8) 0.057(7) -0.015(6) -0.006(7) -0.006(7)
C60 0.098(7) 0.074(6) 0.080(6) -0.025(6) -0.038(6) 0.030(6)
C61 0.058(7) 0.048(6) 0.061(7) 0.006(5) 0.010(6) -0.007(5)
C62 0.115(13) 0.052(8) 0.065(8) -0.010(7) -0.029(9) 0.037(8)
C63 0.054(6) 0.039(6) 0.069(8) 0.006(5) 0.004(6) -0.005(5)
C64 0.057(7) 0.057(7) 0.037(5) -0.004(5) -0.004(5) 0.026(5)
C65 0.043(6) 0.059(7) 0.046(6) 0.014(5) -0.001(5) 0.011(5)
C66 0.059(7) 0.088(10) 0.054(7) 0.023(7) -0.010(6) 0.008(7)
C67 0.072(8) 0.039(6) 0.067(8) 0.002(6) -0.032(7) -0.014(5)
C68 0.066(8) 0.075(9) 0.052(7) 0.026(6) 0.017(6) 0.013(6)
C69 0.065(7) 0.049(6) 0.049(6) 0.001(5) 0.018(5) 0.021(5)
C70 0.049(5) 0.098(7) 0.047(5) -0.006(5) 0.002(4) 0.011(5)
C71 0.072(8) 0.044(6) 0.048(6) 0.005(5) -0.003(5) 0.007(5)
C72 0.056(6) 0.112(8) 0.060(6) -0.002(6) 0.004(5) 0.015(6)
C73 0.099(10) 0.079(9) 0.032(6) 0.001(6) -0.013(6) -0.035(8)
C74 0.072(8) 0.062(7) 0.035(5) -0.010(5) -0.011(5) -0.008(6)
C75 0.073(8) 0.036(5) 0.041(5) 0.005(4) 0.003(5) 0.019(5)
C76 0.174(18) 0.057(9) 0.051(7) -0.004(6) 0.026(10) 0.037(10)
C77 0.049(7) 0.062(8) 0.089(10) 0.019(7) 0.023(6) 0.014(6)
C78 0.111(12) 0.060(8) 0.062(8) -0.019(7) -0.036(8) 0.040(8)
C79 0.085(7) 0.078(7) 0.075(6) -0.024(6) -0.029(6) 0.034(6)
C80 0.076(8) 0.049(7) 0.054(7) 0.014(5) 0.006(6) 0.020(6)
C81 0.081(8) 0.044(6) 0.054(7) 0.006(5) -0.015(6) -0.025(6)
C82 0.093(9) 0.049(7) 0.038(6) -0.003(5) -0.016(6) 0.027(7)
C83 0.060(8) 0.121(14) 0.051(7) 0.020(8) 0.012(6) 0.032(8)
C84 0.074(10) 0.066(9) 0.130(15) -0.044(10) -0.043(10) 0.014(8)
C85 0.109(11) 0.045(7) 0.061(8) 0.018(6) 0.031(8) 0.023(7)
C86 0.089(11) 0.071(10) 0.077(10) 0.010(8) 0.014(8) 0.005(8)
C87 0.061(7) 0.061(7) 0.046(6) -0.005(5) 0.014(5) -0.007(6)
C88 0.111(12) 0.071(9) 0.052(7) 0.016(7) 0.031(8) 0.044(9)
C89 0.045(6) 0.063(7) 0.055(7) 0.014(6) -0.013(5) -0.001(5)
C90 0.071(7) 0.025(5) 0.037(5) -0.005(4) -0.013(5) -0.008(4)
C91 0.087(8) 0.069(7) 0.082(7) -0.017(6) -0.022(6) 0.014(6)
C92 0.073(8) 0.046(6) 0.059(7) -0.010(6) -0.003(6) -0.019(6)
C93 0.059(7) 0.113(12) 0.032(5) 0.008(6) -0.006(5) 0.008(7)
C94 0.103(12) 0.094(12) 0.070(9) 0.032(8) 0.044(9) 0.039(10)
C95 0.046(6) 0.053(7) 0.050(6) 0.012(5) 0.008(5) 0.006(5)
C96 0.061(7) 0.048(6) 0.038(5) -0.002(5) -0.004(5) -0.005(5)
C97 0.070(7) 0.036(5) 0.041(5) 0.009(4) 0.005(5) 0.013(5)
C98 0.064(6) 0.099(8) 0.053(6) 0.005(6) 0.003(5) -0.023(6)
C99 0.131(15) 0.076(11) 0.051(8) 0.007(7) 0.012(9) 0.028(10)
C100 0.085(8) 0.092(8) 0.084(8) 0.015(7) 0.016(7) 0.036(7)
C101 0.068(7) 0.053(7) 0.043(6) 0.010(5) 0.011(5) 0.015(6)
C102 0.085(7) 0.066(7) 0.085(7) -0.019(6) -0.032(6) 0.016(6)
C103 0.051(6) 0.081(8) 0.032(5) -0.020(5) -0.017(4) 0.019(6)
C104 0.052(7) 0.103(11) 0.031(5) 0.002(6) 0.004(5) 0.014(7)
C105 0.057(8) 0.085(10) 0.092(11) 0.016(9) 0.040(8) 0.010(7)
C106 0.085(10) 0.074(9) 0.056(7) 0.003(7) 0.027(7) 0.009(7)
C107 0.067(9) 0.066(9) 0.131(15) -0.041(10) -0.012(9) -0.007(7)
C108 0.105(5) 0.094(5) 0.101(5) -0.005(4) -0.007(4) 0.000(4)
C109 0.116(13) 0.060(9) 0.058(8) -0.001(7) -0.006(8) 0.028(8)
C110 0.152(19) 0.083(12) 0.080(11) 0.022(9) 0.016(11) 0.059(13)
C111 0.074(8) 0.058(7) 0.042(6) 0.016(5) -0.005(5) 0.021(6)
C112 0.084(9) 0.055(7) 0.037(6) 0.007(5) 0.015(6) 0.022(6)
C113 0.066(7) 0.055(7) 0.061(7) 0.025(6) 0.020(6) 0.010(6)
C114 0.072(6) 0.058(6) 0.100(7) 0.023(6) -0.012(6) -0.007(5)
C115 0.100(6) 0.104(6) 0.111(6) -0.019(6) -0.005(5) 0.023(5)
C116 0.106(6) 0.113(7) 0.117(6) -0.008(6) -0.001(5) 0.020(6)
C117 0.112(6) 0.125(7) 0.128(6) -0.002(6) 0.008(5) 0.021(6)
C118 0.117(6) 0.132(7) 0.130(6) -0.002(6) 0.012(6) 0.019(6)
C119 0.110(6) 0.118(7) 0.128(6) 0.000(6) 0.016(5) 0.017(6)
C120 0.105(6) 0.106(7) 0.119(6) -0.002(6) 0.010(5) 0.015(6)
C121 0.106(11) 0.044(7) 0.049(7) -0.001(5) -0.006(7) 0.005(7)
C122 0.107(11) 0.067(9) 0.044(6) 0.002(6) -0.005(7) 0.030(8)
C123 0.126(9) 0.068(7) 0.063(7) 0.000(6) 0.000(7) 0.011(7)
C124 0.087(7) 0.101(7) 0.079(6) 0.014(6) 0.029(6) 0.038(6)
C125 0.084(6) 0.048(5) 0.072(6) 0.008(5) 0.025(5) 0.031(5)
C126 0.086(7) 0.067(6) 0.095(7) -0.004(6) 0.031(6) 0.002(6)
C127 0.095(7) 0.084(7) 0.114(7) 0.007(7) 0.038(6) 0.014(6)
C128 0.100(6) 0.110(6) 0.117(6) 0.021(6) 0.036(6) 0.022(6)
C129 0.103(6) 0.117(7) 0.099(6) 0.018(6) 0.028(5) 0.027(6)
C130 0.067(7) 0.039(6) 0.041(6) 0.004(4) -0.013(5) -0.002(5)
C131 0.059(6) 0.045(6) 0.026(4) 0.007(4) -0.003(4) 0.013(5)
C132 0.063(7) 0.046(6) 0.042(6) 0.005(5) 0.008(5) 0.020(5)
C133 0.056(5) 0.114(8) 0.045(5) -0.027(5) -0.002(4) 0.012(6)
C134 0.099(6) 0.074(6) 0.112(6) -0.003(5) -0.026(5) -0.008(5)
C135 0.119(6) 0.095(6) 0.141(7) -0.003(6) -0.035(6) -0.019(6)
C136 0.115(6) 0.095(6) 0.129(7) -0.007(6) -0.034(6) -0.015(6)
C137 0.100(6) 0.078(6) 0.102(6) -0.012(5) -0.034(5) -0.007(5)
C138 0.081(6) 0.050(5) 0.074(6) -0.011(5) -0.029(5) -0.004(5)
C139 0.080(6) 0.049(5) 0.076(6) -0.010(5) -0.030(5) -0.002(5)
C140 0.078(9) 0.046(7) 0.068(8) 0.004(6) 0.016(7) 0.011(6)
C141 0.098(10) 0.035(6) 0.045(6) -0.008(5) -0.022(6) 0.013(6)
C142 0.068(8) 0.051(7) 0.085(10) -0.025(7) -0.008(7) -0.021(6)
C143 0.087(10) 0.072(10) 0.077(10) 0.027(8) -0.024(8) -0.019(8)
C144 0.105(8) 0.070(7) 0.059(6) -0.010(6) 0.028(6) 0.029(6)
C145 0.057(6) 0.120(9) 0.064(7) 0.013(7) -0.014(6) -0.002(6)
C146 0.102(10) 0.041(6) 0.037(6) -0.002(5) -0.030(7) 0.008(6)
C147 0.128(10) 0.072(8) 0.067(7) -0.026(7) 0.000(7) 0.007(8)
C148 0.094(7) 0.088(7) 0.088(7) -0.025(6) -0.024(6) 0.025(6)
C149 0.084(8) 0.100(9) 0.119(9) -0.025(8) -0.011(7) -0.008(7)
C150 0.068(6) 0.131(9) 0.074(6) -0.013(7) 0.009(6) 0.019(6)
C151 0.077(9) 0.073(9) 0.067(8) 0.022(7) 0.039(7) 0.035(7)
C152 0.065(7) 0.049(6) 0.040(6) 0.014(5) -0.007(5) 0.004(5)
C153 0.046(6) 0.043(6) 0.064(7) -0.012(5) -0.009(5) -0.003(5)
C154 0.102(8) 0.058(7) 0.091(8) -0.019(6) -0.026(7) 0.004(6)
C155 0.114(12) 0.067(9) 0.031(6) -0.011(6) -0.003(7) -0.010(8)
C156 0.154(16) 0.071(9) 0.037(6) -0.001(6) -0.011(8) -0.030(10)
C157 0.102(11) 0.050(7) 0.050(7) 0.013(6) 0.015(7) 0.016(7)
C158 0.144(10) 0.086(8) 0.069(7) -0.027(6) -0.007(7) 0.007(7)
C159 0.086(6) 0.090(6) 0.126(6) 0.026(5) -0.011(5) -0.014(5)
C160 0.077(6) 0.076(6) 0.101(6) 0.027(5) -0.024(5) -0.010(5)
C161 0.051(7) 0.039(6) 0.103(11) -0.010(7) 0.017(7) -0.008(5)
C162 0.116(9) 0.082(8) 0.072(7) -0.017(7) -0.013(7) 0.013(7)
C163 0.086(7) 0.077(7) 0.079(7) 0.018(6) -0.028(6) -0.020(6)
C164 0.117(13) 0.054(8) 0.089(11) 0.025(8) 0.047(10) 0.018(8)
C165 0.069(6) 0.139(9) 0.058(6) -0.039(6) -0.004(5) 0.011(6)
C166 0.090(6) 0.091(6) 0.125(6) 0.028(6) -0.019(6) -0.011(5)
C167 0.099(12) 0.053(8) 0.096(11) -0.010(8) -0.020(9) 0.025(8)
C168 0.115(7) 0.097(7) 0.112(7) -0.003(7) -0.011(7) -0.011(7)
C169 0.084(7) 0.073(7) 0.148(9) 0.019(7) 0.019(7) -0.007(6)
C170 0.081(7) 0.075(7) 0.145(9) 0.020(7) 0.014(7) -0.015(6)
C171 0.073(6) 0.058(7) 0.104(9) 0.009(7) -0.008(7) -0.026(6)
C172 0.107(7) 0.088(7) 0.142(8) -0.019(7) 0.039(7) -0.019(6)
C173 0.092(7) 0.078(7) 0.138(8) -0.013(7) 0.046(7) -0.018(6)
C174 0.053(5) 0.050(5) 0.099(7) 0.011(6) 0.019(5) -0.007(5)
C175 0.059(8) 0.133(14) 0.037(6) 0.011(7) -0.009(5) -0.036(8)
C176 0.129(9) 0.054(7) 0.086(8) -0.002(6) -0.019(7) 0.006(7)
C177 0.115(8) 0.077(7) 0.107(8) -0.004(7) 0.011(7) 0.009(7)
C178 0.119(9) 0.075(7) 0.123(9) -0.015(7) 0.012(7) 0.003(7)
C179 0.108(9) 0.068(7) 0.132(9) -0.023(7) 0.016(7) 0.005(7)
C180 0.120(9) 0.082(7) 0.124(9) -0.020(7) 0.008(8) 0.015(7)
C181 0.113(8) 0.082(7) 0.104(8) -0.016(7) 0.004(7) 0.008(7)
C182 0.088(7) 0.057(6) 0.073(7) -0.013(5) 0.007(6) 0.016(6)
C183 0.146(8) 0.115(8) 0.107(8) -0.019(7) -0.018(7) 0.020(7)
C184 0.076(6) 0.141(9) 0.065(6) -0.036(7) 0.006(6) 0.014(7)
C185 0.083(8) 0.144(10) 0.094(9) 0.006(8) 0.012(7) 0.007(8)
C186 0.068(7) 0.133(9) 0.059(6) 0.002(7) 0.006(6) 0.011(7)
C187 0.156(9) 0.105(8) 0.078(7) -0.025(7) -0.017(7) 0.015(8)
C189 0.144(10) 0.142(10) 0.121(9) -0.001(9) -0.019(8) -0.012(9)
C190 0.142(10) 0.149(11) 0.116(9) -0.006(9) -0.008(8) -0.014(9)
C193 0.140(15) 0.121(14) 0.119(14) 0.012(12) -0.019(12) -0.016(12)
C195 0.134(9) 0.135(9) 0.108(8) 0.002(8) -0.009(8) -0.022(8)
C196 0.111(5) 0.101(5) 0.106(5) -0.007(4) -0.005(4) 0.000(4)
C198 0.152(8) 0.116(7) 0.102(7) -0.016(6) -0.018(6) 0.018(6)
C201 0.182(18) 0.148(18) 0.25(2) 0.019(18) 0.067(18) 0.014(17)
C202 0.169(12) 0.136(11) 0.220(14) 0.037(11) 0.068(12) 0.014(11)
C203 0.155(11) 0.134(10) 0.210(13) 0.044(10) 0.086(11) 0.024(10)
C204 0.207(18) 0.145(16) 0.207(19) 0.078(15) 0.093(16) 0.073(15)
C205 0.173(12) 0.139(11) 0.214(14) 0.038(11) 0.080(11) 0.019(11)
C207 0.173(17) 0.176(18) 0.112(14) 0.006(14) 0.007(14) -0.016(16)

loop_
_atom_type_symbol
_atom_type_description
_atom_type_scat_dispersion_real
_atom_type_scat_dispersion_imag
_atom_type_scat_source
C C 0.0181 0.0091 'International Tables Vol C Tables 4.2.6.8 and 6.1.1.4'
H H 0.0000 0.0000 'International Tables Vol C Tables 4.2.6.8 and 6.1.1.4'
Ag Ag 0.1306 4.2820 'International Tables Vol C Tables 4.2.6.8 and 6.1.1.4'
F F 0.0727 0.0534 'International Tables Vol C Tables 4.2.6.8 and 6.1.1.4'
N N 0.0311 0.0180 'International Tables Vol C Tables 4.2.6.8 and 6.1.1.4'
O O 0.0492 0.0322 'International Tables Vol C Tables 4.2.6.8 and 6.1.1.4'
P P 0.2955 0.4335 'International Tables Vol C Tables 4.2.6.8 and 6.1.1.4'
S S 0.3331 0.5567 'International Tables Vol C Tables 4.2.6.8 and 6.1.1.4'

loop_
_exptl_crystal_face_index_h
_exptl_crystal_face_index_k
_exptl_crystal_face_index_l
_exptl_crystal_face_perp_dist
3 -15 -8 0.0840
5 -1 20 0.0746
-13 -6 15 0.0425
13 5 -16 0.0166
-1 16 2 0.0729
-19 -4 3 0.0469
-2 2 -21 0.0360
15 3 11 0.0846
6 -15 -4 0.0738
19 0 -4 0.0478
-18 4 5 0.0504
-9 4 19 0.0371

loop_
_geom_angle_atom_site_label_1
_geom_angle_atom_site_label_2
_geom_angle_atom_site_label_3
_geom_angle
_geom_angle_site_symmetry_1
_geom_angle_site_symmetry_3
_geom_angle_publ_flag
Ag2 Ag1 Ag15 56.66(3) . . ?
S1 Ag1 Ag2 86.99(6) . . ?
S1 Ag1 Ag15 46.15(6) . . ?
S2 Ag1 Ag2 51.78(6) . . ?
S2 Ag1 Ag15 99.84(6) . . ?
S2 Ag1 S1 98.93(8) . . ?
P1 Ag1 Ag2 131.52(7) . . ?
P1 Ag1 Ag15 113.72(7) . . ?
P1 Ag1 S1 121.53(9) . . ?
P1 Ag1 S2 138.66(9) . . ?
Ag15 Ag2 Ag1 64.33(3) . . ?
Ag23 Ag2 Ag1 126.49(4) . . ?
Ag23 Ag2 Ag15 80.89(3) . . ?
S2 Ag2 Ag1 49.85(6) . . ?
S2 Ag2 Ag15 104.89(6) . . ?
S2 Ag2 Ag23 166.88(6) . . ?
S2 Ag2 S7 110.88(8) . . ?
S2 Ag2 S9 103.05(8) . . ?
S7 Ag2 Ag1 159.37(6) . . ?
S7 Ag2 Ag15 135.35(6) . . ?
S7 Ag2 Ag23 70.25(6) . . ?
S9 Ag2 Ag1 105.70(6) . . ?
S9 Ag2 Ag15 61.77(7) . . ?
S9 Ag2 Ag23 90.07(7) . . ?
S9 Ag2 S7 84.42(8) . . ?
S11 Ag2 Ag1 82.00(7) . . ?
S11 Ag2 Ag15 79.11(7) . . ?
S11 Ag2 Ag23 51.08(6) . . ?
S11 Ag2 S2 117.73(8) . . ?
S11 Ag2 S7 105.71(9) . . ?
S11 Ag2 S9 129.46(9) . . ?
S2 Ag3 Ag21 78.32(6) . . ?
S2 Ag3 S4 113.65(8) . . ?
S4 Ag3 Ag21 48.55(6) . . ?
S15 Ag3 Ag21 75.20(7) . . ?
S15 Ag3 S2 106.75(8) . . ?
S15 Ag3 S4 95.98(8) . . ?
P4 Ag3 Ag21 148.13(8) . . ?
P4 Ag3 S2 113.29(9) . . ?
P4 Ag3 S4 101.14(9) . . ?
P4 Ag3 S15 124.56(11) . . ?
Ag15 Ag4 Ag25 111.65(4) . . ?
Ag21 Ag4 Ag15 96.87(4) . . ?
Ag21 Ag4 Ag25 55.70(4) . . ?
S1 Ag4 Ag15 50.70(5) . . ?
S1 Ag4 Ag21 80.05(6) . . ?
S1 Ag4 Ag25 131.70(6) . . ?
S5 Ag4 Ag15 160.67(7) . . ?
S5 Ag4 Ag21 87.23(7) . . ?
S5 Ag4 Ag25 86.29(7) . . ?
S5 Ag4 S1 112.10(8) . . ?
S5 Ag4 S9 130.54(9) . . ?
S5 Ag4 S16 107.30(8) . . ?
S9 Ag4 Ag15 63.63(6) . . ?
S9 Ag4 Ag21 50.91(7) . . ?
S9 Ag4 Ag25 50.45(6) . . ?
S9 Ag4 S1 88.05(7) . . ?
S16 Ag4 Ag15 82.86(6) . . ?
S16 Ag4 Ag21 135.75(7) . . ?
S16 Ag4 Ag25 83.12(7) . . ?
S16 Ag4 S1 127.47(8) . . ?
S16 Ag4 S9 91.83(8) . . ?
Ag26 Ag5 Ag26 73.00(5) 3_665 . ?
S10 Ag5 Ag26 141.96(7) . 3_665 ?
S10 Ag5 Ag26 70.86(7) . . ?
S16 Ag5 Ag26 117.43(6) 3_665 . ?
S16 Ag5 Ag26 88.95(7) 3_665 3_665 ?
S16 Ag5 S10 118.12(9) 3_665 . ?
S16 Ag5 S17 112.11(8) 3_665 . ?
S16 Ag5 S22 107.19(12) 3_665 . ?
S16 Ag5 S22 105.80(12) 3_665 3_665 ?
S17 Ag5 Ag26 91.04(8) . 3_665 ?
S17 Ag5 Ag26 127.12(7) . . ?
S17 Ag5 S10 101.34(8) . . ?
S17 Ag5 S22 122.80(13) . . ?
S22 Ag5 Ag26 49.61(11) . 3_665 ?
S22 Ag5 Ag26 27.90(11) 3_665 3_665 ?
S22 Ag5 S10 114.32(13) 3_665 . ?
S22 Ag5 S10 94.70(13) . . ?
S22 Ag5 S17 104.41(12) 3_665 . ?
S22 Ag5 S22 23.3(2) 3_665 . ?
Ag27 Ag6 Ag24 93.40(15) 3_665 . ?
S3 Ag6 Ag24 51.39(6) . . ?
S3 Ag6 Ag27 42.16(16) . 3_665 ?
S3 Ag6 S21 92.06(9) . . ?
S8 Ag6 Ag24 118.36(8) . . ?
S8 Ag6 Ag27 57.34(17) . 3_665 ?
S8 Ag6 S3 86.18(9) . . ?
S8 Ag6 S21 106.12(9) . . ?
S16 Ag6 Ag24 74.90(7) . . ?
S16 Ag6 Ag27 166.14(17) . 3_665 ?
S16 Ag6 S3 125.25(9) . . ?
S16 Ag6 S8 134.83(9) . . ?
S16 Ag6 S21 104.24(9) . . ?
S21 Ag6 Ag24 116.21(8) . . ?
S21 Ag6 Ag27 73.93(18) . 3_665 ?
Ag12 Ag7 Ag18 58.08(3) . . ?
Ag12 Ag7 Ag20 56.86(3) . . ?
Ag12 Ag7 Ag22 124.06(4) . . ?
Ag18 Ag7 Ag20 83.46(4) . . ?
Ag22 Ag7 Ag18 67.29(3) . . ?
Ag22 Ag7 Ag20 129.43(4) . . ?
S3 Ag7 Ag12 49.06(6) 3_665 . ?
S3 Ag7 Ag18 69.24(6) 3_665 . ?
S3 Ag7 Ag20 104.87(6) 3_665 . ?
S3 Ag7 Ag22 101.98(6) 3_665 . ?
S3 Ag7 S8 82.77(8) 3_665 3_665 ?
S8 Ag7 Ag12 77.67(7) 3_665 . ?
S8 Ag7 Ag18 135.75(7) 3_665 . ?
S8 Ag7 Ag20 71.12(6) 3_665 . ?
S8 Ag7 Ag22 154.96(7) 3_665 . ?
S12 Ag7 Ag12 143.13(7) . . ?
S12 Ag7 Ag18 108.57(7) . . ?
S12 Ag7 Ag20 159.93(7) . . ?
S12 Ag7 Ag22 48.30(7) . . ?
S12 Ag7 S3 94.57(8) . 3_665 ?
S12 Ag7 S8 107.16(9) . 3_665 ?
S19 Ag7 Ag12 94.90(8) . . ?
S19 Ag7 Ag18 77.00(11) . . ?
S19 Ag7 Ag20 49.16(6) . . ?
S19 Ag7 Ag22 83.47(8) . . ?
S19 Ag7 S3 140.00(11) . 3_665 ?
S19 Ag7 S8 108.84(10) . 3_665 ?
S19 Ag7 S12 116.54(9) . . ?
S11 Ag8 Ag23 47.63(6) . . ?
S12 Ag8 Ag23 74.28(6) 3_665 . ?
S12 Ag8 S11 116.54(9) 3_665 . ?
S12 Ag8 S21 98.63(9) 3_665 . ?
S21 Ag8 Ag23 77.78(8) . . ?
S21 Ag8 S11 92.55(9) . . ?
P5 Ag8 Ag23 149.00(8) . . ?
P5 Ag8 S11 103.31(9) . . ?
P5 Ag8 S12 122.58(9) . 3_665 ?
P5 Ag8 S21 119.93(11) . . ?
Ag18 Ag9 Ag11 169.26(4) 3_665 . ?
Ag23 Ag9 Ag11 99.76(3) . . ?
Ag23 Ag9 Ag18 87.88(3) . 3_665 ?
Ag23 Ag9 Ag24 84.59(4) . . ?
Ag24 Ag9 Ag11 63.55(3) . . ?
Ag24 Ag9 Ag18 110.14(4) . 3_665 ?
S3 Ag9 Ag11 108.81(6) . . ?
S3 Ag9 Ag18 70.16(6) . 3_665 ?
S3 Ag9 Ag23 51.25(6) . . ?
S3 Ag9 Ag24 52.13(6) . . ?
S7 Ag9 Ag11 49.40(6) . . ?
S7 Ag9 Ag18 141.00(7) . 3_665 ?
S7 Ag9 Ag23 73.57(7) . . ?
S7 Ag9 Ag24 102.05(7) . . ?
S7 Ag9 S3 117.51(9) . . ?
S17 Ag9 Ag11 91.82(7) . . ?
S17 Ag9 Ag18 79.08(7) . 3_665 ?
S17 Ag9 Ag23 162.39(8) . . ?
S17 Ag9 Ag24 88.83(7) . . ?
S17 Ag9 S3 112.41(9) . . ?
S17 Ag9 S7 123.88(10) . . ?
S4 Ag10 Ag13 72.04(6) . . ?
S4 Ag10 S20 112.89(10) . . ?
S14 Ag10 Ag13 80.62(7) . . ?
S14 Ag10 S4 103.28(8) . . ?
S14 Ag10 S20 95.33(9) . . ?
S20 Ag10 Ag13 48.30(6) . . ?
P2 Ag10 Ag13 157.68(8) . . ?
P2 Ag10 S4 114.96(9) . . ?
P2 Ag10 S14 116.08(10) . . ?
P2 Ag10 S20 112.45(9) . . ?
Ag9 Ag11 Ag24 54.35(3) . . ?
Ag21 Ag11 Ag9 129.77(4) . . ?
Ag21 Ag11 Ag24 88.13(3) . . ?
Ag25 Ag11 Ag9 104.75(4) . . ?
Ag25 Ag11 Ag21 50.34(4) . . ?
Ag25 Ag11 Ag24 50.41(4) . . ?
S7 Ag11 Ag9 48.16(6) . . ?
S7 Ag11 Ag21 113.80(7) . . ?
S7 Ag11 Ag24 93.17(7) . . ?
S7 Ag11 Ag25 134.79(8) . . ?
S7 Ag11 S9 88.12(9) . . ?
S7 Ag11 S15 99.13(8) . . ?
S9 Ag11 Ag9 84.10(7) . . ?
S9 Ag11 Ag21 45.91(6) . . ?
S9 Ag11 Ag24 50.43(6) . . ?
S9 Ag11 Ag25 49.29(6) . . ?
S9 Ag11 S15 108.41(8) . . ?
S10 Ag11 Ag9 105.27(7) . . ?
S10 Ag11 Ag21 109.11(7) . . ?
S10 Ag11 Ag24 92.88(7) . . ?
S10 Ag11 Ag25 78.38(7) . . ?
S10 Ag11 S7 136.82(9) . . ?
S10 Ag11 S9 127.07(9) . . ?
S10 Ag11 S15 92.64(8) . . ?
S15 Ag11 Ag9 145.59(6) . . ?
S15 Ag11 Ag21 67.35(6) . . ?
S15 Ag11 Ag24 155.32(6) . . ?
S15 Ag11 Ag25 107.55(7) . . ?
Ag7 Ag12 Ag16 134.88(4) . . ?
Ag7 Ag12 Ag24 107.25(3) . 3_665 ?
Ag16 Ag12 Ag24 105.69(4) . 3_665 ?
Ag17 Ag12 Ag7 87.37(4) . . ?
Ag17 Ag12 Ag16 120.25(4) . . ?
Ag17 Ag12 Ag18 146.13(5) . . ?
Ag17 Ag12 Ag24 93.75(4) . 3_665 ?
Ag18 Ag12 Ag7 63.24(3) . . ?
Ag18 Ag12 Ag16 76.96(3) . . ?
Ag18 Ag12 Ag24 110.15(4) . 3_665 ?
Ag20 Ag12 Ag7 64.16(3) . . ?
Ag20 Ag12 Ag16 97.23(4) . . ?
Ag20 Ag12 Ag17 60.50(4) . . ?
Ag20 Ag12 Ag18 90.10(4) . . ?
Ag20 Ag12 Ag24 152.13(5) . 3_665 ?
Ag26 Ag12 Ag16 70.21(4) . . ?
Ag26 Ag12 Ag17 67.97(4) . . ?
Ag26 Ag12 Ag18 143.49(6) . . ?
Ag26 Ag12 Ag20 109.14(5) . . ?
S3 Ag12 Ag7 57.13(7) 3_665 . ?
S3 Ag12 Ag16 132.96(8) 3_665 . ?
S3 Ag12 Ag17 103.67(7) 3_665 . ?
S3 Ag12 Ag18 75.31(6) 3_665 . ?
S3 Ag12 Ag20 119.89(8) 3_665 . ?
S3 Ag12 Ag24 52.14(7) 3_665 3_665 ?
S3 Ag12 Ag26 116.80(7) 3_665 . ?
S3 Ag12 S18 160.96(11) 3_665 . ?
S18 Ag12 Ag7 121.31(8) . . ?
S18 Ag12 Ag16 63.42(9) . . ?
S18 Ag12 Ag17 57.91(9) . . ?
S18 Ag12 Ag18 122.27(8) . . ?
S18 Ag12 Ag20 57.78(7) . . ?
S18 Ag12 Ag24 119.57(7) . 3_665 ?
S18 Ag12 Ag26 54.59(7) . . ?
Ag10 Ag13 Ag16 160.44(4) . . ?
Ag10 Ag13 Ag20 80.99(3) . . ?
Ag20 Ag13 Ag16 87.98(4) . . ?
S5 Ag13 Ag10 134.47(7) . . ?
S5 Ag13 Ag16 48.52(6) . . ?
S5 Ag13 Ag20 133.88(7) . . ?
S18 Ag13 Ag10 102.23(9) . . ?
S18 Ag13 Ag16 58.40(9) . . ?
S18 Ag13 Ag20 52.94(7) . . ?
S18 Ag13 S5 86.41(9) . . ?
S20 Ag13 Ag10 55.12(7) . . ?
S20 Ag13 Ag16 138.60(7) . . ?
S20 Ag13 Ag20 79.84(9) . . ?
S20 Ag13 S5 141.18(11) . . ?
S20 Ag13 S18 131.63(11) . . ?
Ag17 Ag14 Ag21 107.09(4) . . ?
S14 Ag14 Ag17 73.90(7) . . ?
S14 Ag14 Ag21 116.45(7) . . ?
S15 Ag14 Ag17 138.03(8) . . ?
S15 Ag14 Ag21 71.89(7) . . ?
S15 Ag14 S14 145.76(11) . . ?
Ag2 Ag15 Ag1 59.01(2) . . ?
Ag4 Ag15 Ag1 103.78(3) . . ?
Ag4 Ag15 Ag2 99.05(4) . . ?
Ag4 Ag15 S9 54.42(5) . . ?
S1 Ag15 Ag1 49.42(6) . . ?
S1 Ag15 Ag2 91.13(6) . . ?
S1 Ag15 Ag4 61.31(6) . . ?
S1 Ag15 S9 88.58(8) . . ?
S9 Ag15 Ag1 93.79(6) . . ?
S9 Ag15 Ag2 50.30(5) . . ?
S21 Ag15 Ag1 128.83(7) . . ?
S21 Ag15 Ag2 111.24(8) . . ?
S21 Ag15 Ag4 127.12(7) . . ?
S21 Ag15 S1 152.15(11) . . ?
S21 Ag15 S9 118.28(10) . . ?
Ag12 Ag16 Ag13 84.54(4) . . ?
Ag12 Ag16 Ag26 51.12(4) . . ?
Ag13 Ag16 Ag26 90.10(4) . . ?
S5 Ag16 Ag12 127.76(8) . . ?
S5 Ag16 Ag13 50.57(7) . . ?
S5 Ag16 Ag26 97.89(7) . . ?
S5 Ag16 S13 102.33(8) . . ?
S5 Ag16 S18 80.52(8) . . ?
S13 Ag16 Ag12 77.04(8) . . ?
S13 Ag16 Ag13 66.83(6) . . ?
S13 Ag16 Ag26 125.49(9) . . ?
S13 Ag16 S18 90.26(9) . . ?
S17 Ag16 Ag12 78.76(8) 3_665 . ?
S17 Ag16 Ag13 160.92(8) 3_665 . ?
S17 Ag16 Ag26 86.58(7) 3_665 . ?
S17 Ag16 S5 148.51(11) 3_665 . ?
S17 Ag16 S13 100.14(8) 3_665 . ?
S17 Ag16 S18 121.26(9) 3_665 . ?
S18 Ag16 Ag12 47.49(6) . . ?
S18 Ag16 Ag13 48.35(5) . . ?
S18 Ag16 Ag26 44.28(6) . . ?
Ag12 Ag17 Ag14 121.24(4) . . ?
Ag12 Ag17 Ag20 59.48(4) . . ?
Ag12 Ag17 Ag26 53.14(4) . . ?
Ag14 Ag17 Ag26 92.11(4) . . ?
Ag20 Ag17 Ag14 85.97(3) . . ?
Ag20 Ag17 Ag26 97.65(5) . . ?
S8 Ag17 Ag12 83.40(7) 3_665 . ?
S8 Ag17 Ag14 137.99(8) 3_665 . ?
S8 Ag17 Ag20 78.49(7) 3_665 . ?
S8 Ag17 Ag26 128.30(8) 3_665 . ?
S8 Ag17 S10 128.79(10) 3_665 . ?
S8 Ag17 S18 125.48(9) 3_665 . ?
S10 Ag17 Ag12 126.74(8) . . ?
S10 Ag17 Ag14 66.03(6) . . ?
S10 Ag17 Ag20 150.39(7) . . ?
S10 Ag17 Ag26 75.00(7) . . ?
S10 Ag17 S18 103.89(9) . . ?
S18 Ag17 Ag12 50.25(7) . . ?
S18 Ag17 Ag14 71.15(7) . . ?
S18 Ag17 Ag20 55.34(6) . . ?
S18 Ag17 Ag26 47.05(7) . . ?
Ag9 Ag18 Ag7 95.87(3) 3_665 . ?
Ag12 Ag18 Ag7 58.68(3) . . ?
Ag12 Ag18 Ag9 69.56(3) . 3_665 ?
Ag28 Ag18 Ag12 110.92(14) . . ?
S6 Ag18 Ag7 84.77(7) 3_665 . ?
S6 Ag18 Ag9 65.80(6) 3_665 3_665 ?
S6 Ag18 Ag12 117.45(7) 3_665 . ?
S6 Ag18 Ag28 62.13(19) 3_665 . ?
S6 Ag18 S13 158.08(9) 3_665 . ?
S13 Ag18 Ag7 110.29(9) . . ?
S13 Ag18 Ag9 125.60(8) . 3_665 ?
S13 Ag18 Ag12 84.39(7) . . ?
S13 Ag18 Ag28 113.87(18) . . ?
S13 Ag19 S19 89.31(11) . . ?
S20 Ag19 S13 105.60(10) . . ?
S20 Ag19 S19 112.18(11) . . ?
P6 Ag19 S13 120.66(12) . . ?
P6 Ag19 S19 108.68(14) . . ?
P6 Ag19 S20 117.13(10) . . ?
Ag7 Ag20 Ag13 136.05(5) . . ?
Ag12 Ag20 Ag7 58.97(3) . . ?
Ag12 Ag20 Ag13 87.38(4) . . ?
Ag12 Ag20 Ag17 60.02(3) . . ?
Ag17 Ag20 Ag7 84.39(3) . . ?
Ag17 Ag20 Ag13 103.54(3) . . ?
S14 Ag20 Ag7 141.67(8) . . ?
S14 Ag20 Ag12 127.76(7) . . ?
S14 Ag20 Ag13 80.56(7) . . ?
S14 Ag20 Ag17 73.81(6) . . ?
S14 Ag20 S18 84.43(10) . . ?
S18 Ag20 Ag7 109.04(7) . . ?
S18 Ag20 Ag12 50.56(7) . . ?
S18 Ag20 Ag13 50.85(6) . . ?
S18 Ag20 Ag17 55.84(7) . . ?
S19 Ag20 Ag7 51.76(7) . . ?
S19 Ag20 Ag12 98.71(9) . . ?
S19 Ag20 Ag13 115.76(10) . . ?
S19 Ag20 Ag17 134.63(8) . . ?
S19 Ag20 S14 132.29(11) . . ?
S19 Ag20 S18 141.65(14) . . ?
Ag3 Ag21 Ag11 89.73(3) . . ?
Ag3 Ag21 Ag14 75.36(3) . . ?
Ag4 Ag21 Ag3 147.45(5) . . ?
Ag4 Ag21 Ag11 107.66(3) . . ?
Ag4 Ag21 Ag14 137.07(4) . . ?
Ag11 Ag21 Ag14 61.53(3) . . ?
Ag25 Ag21 Ag3 146.55(5) . . ?
Ag25 Ag21 Ag4 63.18(5) . . ?
Ag25 Ag21 Ag11 60.12(4) . . ?
Ag25 Ag21 Ag14 77.32(5) . . ?
S4 Ag21 Ag3 57.35(6) . . ?
S4 Ag21 Ag4 120.84(7) . . ?
S4 Ag21 Ag11 129.15(7) . . ?
S4 Ag21 Ag14 72.44(7) . . ?
S4 Ag21 Ag25 129.98(8) . . ?
S9 Ag21 Ag3 118.35(7) . . ?
S9 Ag21 Ag4 60.30(7) . . ?
S9 Ag21 Ag11 52.02(7) . . ?
S9 Ag21 Ag14 110.76(7) . . ?
S9 Ag21 Ag25 55.68(7) . . ?
S9 Ag21 S4 174.34(10) . . ?
S6 Ag22 Ag7 82.51(6) 3_665 . ?
S12 Ag22 Ag7 54.43(6) . . ?
S12 Ag22 S6 100.67(9) . 3_665 ?
P3 Ag22 Ag7 137.50(10) . . ?
P3 Ag22 S6 115.01(10) . 3_665 ?
P3 Ag22 S12 142.75(12) . . ?
Ag2 Ag23 Ag8 102.36(4) . . ?
Ag2 Ag23 Ag9 91.13(3) . . ?
Ag2 Ag23 Ag27 143.58(16) . 3_665 ?
Ag9 Ag23 Ag8 162.19(4) . . ?
Ag9 Ag23 Ag27 92.92(16) . 3_665 ?
Ag27 Ag23 Ag8 69.32(16) 3_665 . ?
S3 Ag23 Ag2 114.18(7) . . ?
S3 Ag23 Ag8 106.12(8) . . ?
S3 Ag23 Ag9 57.10(7) . . ?
S3 Ag23 Ag27 43.14(16) . 3_665 ?
S3 Ag23 S6 84.04(8) . . ?
S6 Ag23 Ag2 134.94(7) . . ?
S6 Ag23 Ag8 111.80(6) . . ?
S6 Ag23 Ag9 63.67(6) . . ?
S6 Ag23 Ag27 78.00(17) . 3_665 ?
S11 Ag23 Ag2 55.86(6) . . ?
S11 Ag23 Ag8 56.01(7) . . ?
S11 Ag23 Ag9 141.53(8) . . ?
S11 Ag23 Ag27 125.18(18) . 3_665 ?
S11 Ag23 S3 149.73(11) . . ?
S11 Ag23 S6 124.07(9) . . ?
Ag6 Ag24 Ag11 139.31(5) . . ?
Ag6 Ag24 Ag12 75.13(4) . 3_665 ?
Ag6 Ag24 Ag26 97.06(5) . 3_665 ?
Ag9 Ag24 Ag6 109.53(4) . . ?
Ag9 Ag24 Ag11 62.10(3) . . ?
Ag9 Ag24 Ag12 68.09(3) . 3_665 ?
Ag9 Ag24 Ag26 103.14(5) . 3_665 ?
Ag12 Ag24 Ag11 126.43(4) 3_665 . ?
Ag12 Ag24 Ag26 51.42(4) 3_665 3_665 ?
Ag25 Ag24 Ag6 114.74(5) . . ?
Ag25 Ag24 Ag9 121.16(6) . . ?
Ag25 Ag24 Ag11 59.07(5) . . ?
Ag25 Ag24 Ag12 158.85(6) . 3_665 ?
Ag25 Ag24 Ag26 107.63(5) . 3_665 ?
Ag26 Ag24 Ag6 119.33(5) . . ?
Ag26 Ag24 Ag9 130.90(6) . . ?
Ag26 Ag24 Ag11 123.53(5) 3_665 . ?
Ag26 Ag24 Ag11 77.23(5) . . ?
S3 Ag24 Ag6 55.20(7) . . ?
S3 Ag24 Ag9 55.36(7) . . ?
S3 Ag24 Ag11 110.30(7) . . ?
S3 Ag24 Ag12 47.79(6) . 3_665 ?
S3 Ag24 Ag25 153.32(9) . . ?
S3 Ag24 Ag26 172.46(9) . . ?
S3 Ag24 Ag26 98.50(8) . 3_665 ?
S3 Ag24 S9 100.78(9) . . ?
S3 Ag24 S22 145.42(14) . . ?
S9 Ag24 Ag6 92.29(7) . . ?
S9 Ag24 Ag9 89.55(6) . . ?
S9 Ag24 Ag11 50.25(7) . . ?
S9 Ag24 Ag12 147.93(7) . 3_665 ?
S9 Ag24 Ag25 52.99(7) . . ?
S9 Ag24 Ag26 160.62(7) . 3_665 ?
S9 Ag24 Ag26 84.15(7) . . ?
S22 Ag24 Ag6 116.36(12) . . ?
S22 Ag24 Ag6 106.52(14) 3_665 . ?
S22 Ag24 Ag9 126.66(12) . . ?
S22 Ag24 Ag9 117.63(13) 3_665 . ?
S22 Ag24 Ag11 112.31(14) 3_665 . ?
S22 Ag24 Ag11 95.76(12) . . ?
S22 Ag24 Ag12 98.48(12) . 3_665 ?
S22 Ag24 Ag12 74.48(12) 3_665 3_665 ?
S22 Ag24 Ag25 60.49(12) . . ?
S22 Ag24 Ag25 84.59(13) 3_665 . ?
S22 Ag24 Ag26 23.07(12) 3_665 3_665 ?
S22 Ag24 Ag26 47.15(11) . 3_665 ?
S22 Ag24 S3 121.30(14) 3_665 . ?
S22 Ag24 S9 113.47(13) . . ?
S22 Ag24 S9 137.56(14) 3_665 . ?
S22 Ag24 S22 24.2(2) 3_665 . ?
Ag4 Ag25 Ag11 113.04(5) . . ?
Ag21 Ag25 Ag4 61.13(4) . . ?
Ag21 Ag25 Ag11 69.54(4) . . ?
Ag21 Ag25 Ag24 116.14(6) . . ?
Ag24 Ag25 Ag4 93.19(6) . . ?
Ag24 Ag25 Ag11 70.53(5) . . ?
S9 Ag25 Ag4 59.34(7) . . ?
S9 Ag25 Ag11 56.03(7) . . ?
S9 Ag25 Ag21 55.42(8) . . ?
S9 Ag25 Ag24 61.14(8) . . ?
S9 Ag25 S22 117.83(13) . . ?
S18 Ag25 Ag4 107.32(10) . . ?
S18 Ag25 Ag11 116.31(11) . . ?
S18 Ag25 Ag21 91.16(9) . . ?
S18 Ag25 Ag24 151.71(10) . . ?
S18 Ag25 S9 146.59(12) . . ?
S18 Ag25 S22 95.28(13) . . ?
S22 Ag25 Ag4 123.28(13) . . ?
S22 Ag25 Ag11 100.97(11) . . ?
S22 Ag25 Ag21 170.25(12) . . ?
S22 Ag25 Ag24 56.69(10) . . ?
Ag5 Ag26 Ag5 107.00(5) 3_665 . ?
Ag5 Ag26 Ag16 67.61(4) 3_665 . ?
Ag5 Ag26 Ag16 162.12(6) . . ?
Ag5 Ag26 Ag17 152.28(6) 3_665 . ?
Ag5 Ag26 Ag24 67.45(4) 3_665 3_665 ?
Ag12 Ag26 Ag5 106.79(6) . . ?
Ag12 Ag26 Ag5 97.03(5) . 3_665 ?
Ag12 Ag26 Ag16 58.67(4) . . ?
Ag12 Ag26 Ag17 58.89(4) . . ?
Ag12 Ag26 Ag24 166.16(7) . . ?
Ag12 Ag26 Ag24 62.94(4) . 3_665 ?
Ag17 Ag26 Ag5 71.38(4) . . ?
Ag17 Ag26 Ag16 105.08(5) . . ?
Ag17 Ag26 Ag24 87.91(5) . 3_665 ?
Ag24 Ag26 Ag5 67.33(4) . . ?
Ag24 Ag26 Ag5 65.36(4) 3_665 . ?
Ag24 Ag26 Ag5 73.77(5) . 3_665 ?
Ag24 Ag26 Ag16 97.32(4) 3_665 . ?
Ag24 Ag26 Ag16 124.10(6) . . ?
Ag24 Ag26 Ag17 126.68(6) . . ?
Ag24 Ag26 Ag24 103.53(5) . 3_665 ?
S18 Ag26 Ag5 124.36(11) . . ?
S18 Ag26 Ag5 125.70(11) . 3_665 ?
S18 Ag26 Ag12 54.77(8) . . ?
S18 Ag26 Ag16 58.10(9) . . ?
S18 Ag26 Ag17 53.93(9) . . ?
S18 Ag26 Ag24 117.07(9) . 3_665 ?
S18 Ag26 Ag24 139.04(10) . . ?
Ag6 Ag27 Ag28 164.1(3) 3_665 . ?
Ag23 Ag27 Ag6 84.9(2) 3_665 3_665 ?
Ag23 Ag27 Ag28 90.5(3) 3_665 . ?
S3 Ag27 Ag6 57.93(19) 3_665 3_665 ?
S3 Ag27 Ag23 52.7(2) 3_665 3_665 ?
S3 Ag27 Ag28 107.5(3) 3_665 . ?
S3 Ag27 S8 93.6(3) 3_665 3_665 ?
S8 Ag27 Ag6 51.66(14) 3_665 3_665 ?
S8 Ag27 Ag23 136.3(3) 3_665 3_665 ?
S8 Ag27 Ag28 129.5(4) 3_665 . ?
S12 Ag27 Ag6 132.1(4) . 3_665 ?
S12 Ag27 Ag23 83.4(3) . 3_665 ?
S12 Ag27 Ag28 62.1(3) . . ?
S12 Ag27 S3 135.7(5) . 3_665 ?
S12 Ag27 S8 127.2(4) . 3_665 ?
Ag18 Ag28 Ag27 75.9(2) . . ?
Ag18 Ag28 S12 111.22(19) . . ?
Ag18 Ag28 S19 78.1(2) . . ?
S6 Ag28 Ag18 51.28(11) 3_665 . ?
S6 Ag28 Ag27 76.8(2) 3_665 . ?
S6 Ag28 S12 86.3(2) 3_665 . ?
S6 Ag28 S19 126.9(3) 3_665 . ?
S12 Ag28 Ag27 39.41(18) . . ?
S19 Ag28 Ag27 75.9(3) . . ?
S19 Ag28 S12 99.8(2) . . ?
P3 Ag28 Ag18 127.0(2) . . ?
P3 Ag28 Ag27 152.4(4) . . ?
P3 Ag28 S6 104.6(3) . 3_665 ?
P3 Ag28 S12 113.0(3) . . ?
P3 Ag28 S19 120.2(3) . . ?
Ag1 S1 Ag4 136.53(9) . . ?
Ag15 S1 Ag1 84.43(7) . . ?
Ag15 S1 Ag4 67.98(6) . . ?
C174 S1 Ag1 104.9(4) . . ?
C174 S1 Ag4 114.6(4) . . ?
C174 S1 Ag15 106.4(4) . . ?
Ag1 S2 Ag2 78.38(7) . . ?
Ag1 S2 Ag3 137.64(10) . . ?
Ag2 S2 Ag3 119.65(9) . . ?
C2 S2 Ag1 114.6(4) . . ?
C2 S2 Ag2 100.6(3) . . ?
C2 S2 Ag3 100.1(4) . . ?
Ag7 S3 Ag6 92.67(9) 3_665 . ?
Ag9 S3 Ag6 143.64(11) . . ?
Ag9 S3 Ag7 123.29(10) . 3_665 ?
Ag12 S3 Ag6 98.49(9) 3_665 . ?
Ag12 S3 Ag7 73.81(8) 3_665 3_665 ?
Ag12 S3 Ag9 87.81(9) 3_665 . ?
Ag12 S3 Ag23 152.64(12) 3_665 . ?
Ag12 S3 Ag24 80.08(9) 3_665 . ?
Ag23 S3 Ag6 108.78(10) . . ?
Ag23 S3 Ag7 102.10(9) . 3_665 ?
Ag23 S3 Ag9 71.65(8) . . ?
Ag23 S3 Ag24 109.36(11) . . ?
Ag24 S3 Ag6 73.41(7) . . ?
Ag24 S3 Ag7 148.23(11) . 3_665 ?
Ag24 S3 Ag9 72.51(8) . . ?
Ag27 S3 Ag6 79.9(2) 3_665 . ?
Ag27 S3 Ag9 134.7(2) 3_665 . ?
Ag27 S3 Ag23 84.2(3) 3_665 . ?
Ag27 S3 Ag24 152.8(2) 3_665 . ?
Ag10 S4 Ag3 124.02(10) . . ?
Ag21 S4 Ag3 74.10(7) . . ?
Ag21 S4 Ag10 130.24(11) . . ?
C3 S4 Ag3 106.4(4) . . ?
C3 S4 Ag10 109.7(4) . . ?
C3 S4 Ag21 106.8(4) . . ?
Ag4 S5 Ag13 124.53(11) . . ?
Ag16 S5 Ag4 101.26(9) . . ?
Ag16 S5 Ag13 80.91(8) . . ?
C138 S5 Ag4 112.2(4) . . ?
C138 S5 Ag13 116.5(4) . . ?
C138 S5 Ag16 115.2(3) . . ?
Ag18 S6 Ag22 89.22(9) 3_665 3_665 ?
Ag18 S6 Ag23 109.06(9) 3_665 . ?
Ag18 S6 Ag28 66.6(2) 3_665 3_665 ?
Ag22 S6 Ag23 99.03(9) 3_665 . ?
Ag22 S6 Ag28 22.76(18) 3_665 3_665 ?
Ag28 S6 Ag23 107.85(15) 3_665 . ?
C15 S6 Ag18 110.8(3) . 3_665 ?
C15 S6 Ag22 103.1(3) . 3_665 ?
C15 S6 Ag23 134.2(3) . . ?
C15 S6 Ag28 108.0(4) . 3_665 ?
Ag9 S7 Ag2 107.05(10) . . ?
Ag9 S7 Ag11 82.44(8) . . ?
Ag11 S7 Ag2 87.27(8) . . ?
C6 S7 Ag2 132.5(3) . . ?
C6 S7 Ag9 115.4(3) . . ?
C6 S7 Ag11 117.5(4) . . ?
Ag6 S8 Ag7 92.14(9) . 3_665 ?
Ag6 S8 Ag27 71.00(19) . 3_665 ?
Ag17 S8 Ag6 89.32(9) 3_665 . ?
Ag17 S8 Ag7 104.76(11) 3_665 3_665 ?
Ag17 S8 Ag27 117.1(2) 3_665 3_665 ?
C131 S8 Ag6 112.7(4) . . ?
C131 S8 Ag7 135.4(3) . 3_665 ?
C131 S8 Ag17 111.6(3) . 3_665 ?
C131 S8 Ag27 131.3(4) . 3_665 ?
Ag2 S9 Ag4 120.98(10) . . ?
Ag2 S9 Ag11 89.51(8) . . ?
Ag2 S9 Ag15 67.93(6) . . ?
Ag2 S9 Ag24 120.65(10) . . ?
Ag4 S9 Ag15 61.95(6) . . ?
Ag11 S9 Ag4 140.41(11) . . ?
Ag11 S9 Ag15 156.51(9) . . ?
Ag11 S9 Ag24 79.33(7) . . ?
Ag21 S9 Ag2 100.59(10) . . ?
Ag21 S9 Ag4 68.79(7) . . ?
Ag21 S9 Ag11 82.08(9) . . ?
Ag21 S9 Ag15 107.62(9) . . ?
Ag21 S9 Ag24 134.14(11) . . ?
Ag21 S9 Ag25 68.89(9) . . ?
Ag24 S9 Ag4 101.85(9) . . ?
Ag24 S9 Ag15 105.97(10) . . ?
Ag25 S9 Ag2 161.83(14) . . ?
Ag25 S9 Ag4 70.20(7) . . ?
Ag25 S9 Ag11 74.67(9) . . ?
Ag25 S9 Ag15 128.62(11) . . ?
Ag25 S9 Ag24 65.87(7) . . ?
Ag11 S10 Ag5 99.79(10) . . ?
Ag17 S10 Ag5 96.66(9) . . ?
Ag17 S10 Ag11 125.05(11) . . ?
C54 S10 Ag5 115.7(3) . . ?
C54 S10 Ag11 110.0(3) . . ?
C54 S10 Ag17 108.9(3) . . ?
Ag2 S11 Ag8 130.25(10) . . ?
Ag23 S11 Ag2 73.05(7) . . ?
Ag23 S11 Ag8 76.36(8) . . ?
C7 S11 Ag2 111.6(4) . . ?
C7 S11 Ag8 111.0(4) . . ?
C7 S11 Ag23 98.5(3) . . ?
Ag8 S12 Ag7 126.47(10) 3_665 . ?
Ag8 S12 Ag28 143.28(19) 3_665 . ?
Ag22 S12 Ag7 77.26(8) . . ?
Ag22 S12 Ag8 128.19(11) . 3_665 ?
Ag27 S12 Ag28 78.5(3) . . ?
C132 S12 Ag7 102.7(4) . . ?
C132 S12 Ag8 102.5(4) . 3_665 ?
C132 S12 Ag22 117.1(4) . . ?
C132 S12 Ag27 112.4(4) . . ?
C132 S12 Ag28 112.2(4) . . ?
Ag18 S13 Ag16 91.36(9) . . ?
Ag18 S13 Ag19 110.64(14) . . ?
Ag19 S13 Ag16 134.22(11) . . ?
C10 S13 Ag16 104.7(4) . . ?
C10 S13 Ag18 103.3(4) . . ?
C10 S13 Ag19 108.2(4) . . ?
Ag14 S14 Ag10 94.49(9) . . ?
Ag14 S14 Ag20 111.30(11) . . ?
Ag20 S14 Ag10 106.42(10) . . ?
C125 S14 Ag10 106.2(3) . . ?
C125 S14 Ag14 108.9(4) . . ?
C125 S14 Ag20 124.9(3) . . ?
Ag3 S15 Ag11 112.62(10) . . ?
Ag14 S15 Ag3 105.08(10) . . ?
Ag14 S15 Ag11 79.27(8) . . ?
C28 S15 Ag3 109.4(4) . . ?
C28 S15 Ag11 132.3(5) . . ?
C28 S15 Ag14 110.5(4) . . ?
Ag5 S16 Ag4 119.54(10) 3_665 . ?
Ag6 S16 Ag4 116.89(9) . . ?
Ag6 S16 Ag5 98.13(9) . 3_665 ?
C5 S16 Ag4 109.9(3) . . ?
C5 S16 Ag5 103.2(3) . 3_665 ?
C5 S16 Ag6 107.7(3) . . ?
Ag9 S17 Ag5 107.09(10) . . ?
Ag16 S17 Ag5 88.49(8) 3_665 . ?
Ag16 S17 Ag9 123.36(13) 3_665 . ?
C33 S17 Ag5 113.9(3) . . ?
C33 S17 Ag9 108.3(4) . . ?
C33 S17 Ag16 114.0(4) . 3_665 ?
Ag12 S18 Ag13 118.15(13) . . ?
Ag12 S18 Ag16 69.09(9) . . ?
Ag12 S18 Ag17 71.84(8) . . ?
Ag12 S18 Ag20 71.66(8) . . ?
Ag13 S18 Ag16 73.24(9) . . ?
Ag13 S18 Ag17 138.13(13) . . ?
Ag13 S18 Ag20 76.21(8) . . ?
Ag17 S18 Ag16 139.25(11) . . ?
Ag20 S18 Ag16 108.35(11) . . ?
Ag20 S18 Ag17 68.82(8) . . ?
Ag25 S18 Ag12 107.65(12) . . ?
Ag25 S18 Ag13 116.70(12) . . ?
Ag25 S18 Ag16 86.03(11) . . ?
Ag25 S18 Ag17 95.12(11) . . ?
Ag25 S18 Ag20 163.53(16) . . ?
Ag26 S18 Ag12 70.64(9) . . ?
Ag26 S18 Ag13 142.60(15) . . ?
Ag26 S18 Ag16 77.63(10) . . ?
Ag26 S18 Ag17 79.02(9) . . ?
Ag26 S18 Ag20 136.28(12) . . ?
Ag7 S19 Ag19 136.74(16) . . ?
Ag19 S19 Ag28 108.75(19) . . ?
Ag20 S19 Ag7 79.08(8) . . ?
Ag20 S19 Ag19 83.39(10) . . ?
Ag20 S19 Ag28 130.06(16) . . ?
C16 S19 Ag7 110.2(5) . . ?
C16 S19 Ag19 111.7(5) . . ?
C16 S19 Ag20 100.1(4) . . ?
C16 S19 Ag28 117.7(4) . . ?
Ag13 S20 Ag10 76.58(8) . . ?
Ag13 S20 Ag19 90.76(9) . . ?
Ag19 S20 Ag10 142.61(14) . . ?
C20 S20 Ag10 116.0(4) . . ?
C20 S20 Ag13 106.2(5) . . ?
C20 S20 Ag19 101.3(4) . . ?
Ag8 S21 Ag6 126.94(12) . . ?
Ag15 S21 Ag6 89.85(9) . . ?
Ag15 S21 Ag8 110.54(12) . . ?
C34 S21 Ag6 107.8(3) . . ?
C34 S21 Ag8 110.1(4) . . ?
C34 S21 Ag15 109.2(4) . . ?
Ag5 S22 Ag5 156.6(2) 3_665 . ?
Ag5 S22 Ag25 92.48(17) 3_665 . ?
Ag5 S22 Ag25 101.52(17) . . ?
Ag24 S22 Ag5 83.48(13) . . ?
Ag24 S22 Ag5 86.51(16) . 3_665 ?
Ag24 S22 Ag5 91.02(17) 3_665 . ?
Ag24 S22 Ag5 89.53(16) 3_665 3_665 ?
Ag24 S22 Ag24 155.8(2) 3_665 . ?
Ag24 S22 Ag25 141.3(2) 3_665 . ?
Ag24 S22 Ag25 62.82(12) . . ?
S22 S22 Ag5 80.4(6) 3_665 3_665 ?
S22 S22 Ag5 76.2(5) 3_665 . ?
S22 S22 Ag24 64.4(5) 3_665 . ?
S22 S22 Ag24 91.4(5) 3_665 3_665 ?
S22 S22 Ag25 127.1(6) 3_665 . ?
C1 P1 Ag1 114.0(4) . . ?
C1 P1 C97 105.5(5) . . ?
C1 P1 C182 105.8(5) . . ?
C97 P1 Ag1 114.8(3) . . ?
C97 P1 C182 100.5(5) . . ?
C182 P1 Ag1 114.9(4) . . ?
C39 P2 Ag10 119.6(4) . . ?
C46 P2 Ag10 115.3(4) . . ?
C46 P2 C39 101.3(5) . . ?
C46 P2 C98 106.2(7) . . ?
C98 P2 Ag10 110.8(6) . . ?
C98 P2 C39 101.9(5) . . ?
C12 P3 Ag22 109.7(4) . . ?
C12 P3 Ag28 133.2(4) . . ?
C12 P3 C103 103.9(5) . . ?
C103 P3 Ag22 117.1(3) . . ?
C103 P3 Ag28 100.3(4) . . ?
C133 P3 Ag22 114.5(5) . . ?
C133 P3 Ag28 107.2(4) . . ?
C133 P3 C12 103.0(6) . . ?
C133 P3 C103 107.2(7) . . ?
C11 P4 Ag3 113.7(4) . . ?
C93 P4 Ag3 120.2(5) . . ?
C93 P4 C11 104.6(7) . . ?
C93 P4 C104 105.4(6) . . ?
C104 P4 Ag3 108.3(4) . . ?
C104 P4 C11 102.9(6) . . ?
C4 P5 Ag8 120.0(3) . . ?
C49 P5 Ag8 106.7(4) . . ?
C49 P5 C4 105.3(6) . . ?
C122 P5 Ag8 116.6(5) . . ?
C122 P5 C4 102.1(7) . . ?
C122 P5 C49 104.7(6) . . ?
C48 P6 Ag19 108.4(4) . . ?
C48 P6 C115 100.4(7) . . ?
C60 P6 Ag19 123.1(6) . . ?
C60 P6 C48 104.6(7) . . ?
C60 P6 C115 105.6(8) . . ?
C115 P6 Ag19 112.1(5) . . ?
C190 N1 C207 127(2) . . ?
C195 N1 C190 119(2) . . ?
C195 N1 C207 114(2) . . ?
C193 N3 C189 127(2) . . ?
C193 N3 C195 122.8(19) . . ?
C195 N3 C189 110.3(19) . . ?
C201 N7 C202 115(2) . . ?
C203 N7 C201 137(3) . . ?
C203 N7 C202 108(2) . . ?
C203 N8 C204 114(3) . . ?
C203 N8 C205 118(2) . . ?
C205 N8 C204 128(3) . . ?
C26 C1 P1 118.9(8) . . ?
C26 C1 C47 119.6(11) . . ?
C47 C1 P1 121.5(10) . . ?
C8 C2 S2 122.4(8) . . ?
C8 C2 C18 118.7(9) . . ?
C18 C2 S2 118.7(8) . . ?
C45 C3 S4 121.4(8) . . ?
C153 C3 S4 119.2(9) . . ?
C153 C3 C45 119.4(10) . . ?
C85 C4 P5 123.6(10) . . ?
C85 C4 C112 118.6(13) . . ?
C112 C4 P5 117.8(10) . . ?
C17 C5 S16 119.3(8) . . ?
C19 C5 S16 122.0(8) . . ?
C19 C5 C17 118.8(10) . . ?
C57 C6 S7 122.8(10) . . ?
C57 C6 C130 117.7(11) . . ?
C130 C6 S7 119.4(8) . . ?
C30 C7 S11 120.9(11) . . ?
C30 C7 C75 117.7(11) . . ?
C75 C7 S11 121.3(8) . . ?
C2 C8 C89 119.6(10) . . ?
C19 C9 C96 117.8(11) . . ?
C50 C10 S13 120.5(9) . . ?
C50 C10 C102 121.0(13) . . ?
C102 C10 S13 118.4(12) . . ?
C37 C11 P4 116.6(9) . . ?
C56 C11 P4 125.7(11) . . ?
C56 C11 C37 117.7(14) . . ?
C53 C12 P3 122.6(10) . . ?
C53 C12 C107 117.4(13) . . ?
C107 C12 P3 120.0(10) . . ?
C18 C13 C14 117.2(10) . . ?
F2 C14 C13 118.3(10) . . ?
C89 C14 F2 119.0(11) . . ?
C89 C14 C13 122.6(10) . . ?
C24 C15 S6 120.5(8) . . ?
C55 C15 S6 122.0(8) . . ?
C55 C15 C24 117.5(10) . . ?
C62 C16 S19 123.4(11) . . ?
C62 C16 C76 113.8(17) . . ?
C76 C16 S19 122.8(15) . . ?
C5 C17 C21 117.7(10) . . ?
C13 C18 C2 121.8(10) . . ?
C9 C19 C5 123.8(10) . . ?
C78 C20 S20 120.4(14) . . ?
C84 C20 S20 122.7(10) . . ?
C84 C20 C78 116.9(15) . . ?
C96 C21 C17 120.6(10) . . ?
C24 C22 C25 118.8(11) . . ?
C31 C23 C54 119.7(11) . . ?
C22 C24 C15 121.4(10) . . ?
F1 C25 C22 118.4(11) . . ?
F1 C25 C92 118.8(11) . . ?
C92 C25 C22 122.8(11) . . ?
C1 C26 C141 120.8(11) . . ?
C49 C27 C97 112.7(9) . . ?
C32 C28 S15 123.3(10) . . ?
C160 C28 S15 119.0(11) . . ?
C160 C28 C32 117.6(13) . . ?
C46 C29 C86 122.4(12) . . ?
C155 C30 C7 122.4(14) . . ?
C63 C31 C23 120.0(12) . . ?
C114 C32 C28 122.2(12) . . ?
C35 C33 S17 122.8(10) . . ?
C35 C33 C90 117.8(12) . . ?
C90 C33 S17 119.4(8) . . ?
C51 C34 S21 120.3(10) . . ?
C51 C34 C52 116.5(12) . . ?
C52 C34 S21 123.1(9) . . ?
C33 C35 C156 120.7(13) . . ?
C58 C36 F4 117.4(14) . . ?
C59 C36 F4 118.3(17) . . ?
C59 C36 C58 124.2(14) . . ?
C123 C37 C11 120.6(12) . . ?
C48 C38 C103 113.3(11) . . ?
C40 C39 P2 123.3(6) . . ?
C40 C39 C44 120.0 . . ?
C44 C39 P2 116.6(6) . . ?
C39 C40 C41 120.0 . . ?
C40 C41 C42 120.0 . . ?
C41 C42 C43 120.0 . . ?
C44 C43 C42 120.0 . . ?
C43 C44 C39 120.0 . . ?
C61 C45 C3 118.9(11) . . ?
C29 C46 P2 119.3(9) . . ?
C29 C46 C83 116.9(13) . . ?
C83 C46 P2 123.8(11) . . ?
C111 C47 C1 118.4(12) . . ?
C38 C48 P6 114.6(10) . . ?
C27 C49 P5 114.2(7) . . ?
C10 C50 C59 120.5(12) . . ?
C157 C51 C34 122.7(12) . . ?
C80 C52 C34 122.9(11) . . ?
C163 C53 C12 118.0(13) . . ?
C23 C54 S10 119.8(9) . . ?
C152 C54 S10 121.1(8) . . ?
C152 C54 C23 119.1(11) . . ?
C15 C55 C92 121.1(11) . . ?
C162 C56 C11 121.7(15) . . ?
C6 C57 C146 122.9(13) . . ?
C36 C58 C102 114.9(14) . . ?
C36 C59 C50 117.8(15) . . ?
C79 C60 P6 126.4(14) . . ?
C79 C60 C108 121.6(17) . . ?
C108 C60 P6 109.3(13) . . ?
C161 C61 C45 120.0(12) . . ?
C109 C62 C16 123.8(14) . . ?
F3 C63 C113 118.2(11) . . ?
C31 C63 F3 119.3(12) . . ?
C31 C63 C113 122.5(11) . . ?
C101 C64 C131 121.9(10) . . ?
C66 C65 C93 121.3(12) . . ?
C145 C66 C65 118.0(14) . . ?
C81 C67 F10 116.7(14) . . ?
C81 C67 C146 123.4(12) . . ?
C146 C67 F10 119.9(12) . . ?
C101 C68 F14 117.5(13) . . ?
C101 C68 C151 121.7(13) . . ?
C151 C68 F14 120.8(12) . . ?
C151 C69 C131 121.8(12) . . ?
C133 C70 C72 119.8(13) . . ?
C121 C71 C75 118.9(13) . . ?
C150 C72 C70 122.3(15) . . ?
C74 C73 F6 117.5(13) . . ?
C74 C73 C156 124.6(14) . . ?
C156 C73 F6 117.9(13) . . ?
C73 C74 C90 116.7(12) . . ?
C7 C75 C71 119.9(10) . . ?
C144 C76 C16 122.2(18) . . ?
C105 C77 C95 118.8(14) . . ?
C20 C78 C91 123.1(18) . . ?
C148 C79 C60 122.5(16) . . ?
C52 C80 C140 117.2(13) . . ?
C67 C81 C130 118.1(14) . . ?
C141 C82 C111 120.0(12) . . ?
C100 C83 C46 121.1(15) . . ?
C149 C84 C20 121.3(17) . . ?
C4 C85 C164 119.7(13) . . ?
C110 C86 C29 117.4(16) . . ?
C132 C87 C106 119.8(12) . . ?
C112 C88 C94 121.4(13) . . ?
C14 C89 C8 119.9(11) . . ?
C33 C90 C74 121.8(11) . . ?
C154 C91 C78 116.0(16) . . ?
C25 C92 C55 118.5(12) . . ?
C65 C93 P4 118.4(10) . . ?
C186 C93 P4 122.0(11) . . ?
C186 C93 C65 119.5(12) . . ?
C164 C94 C88 118.3(16) . . ?
C77 C95 C132 120.4(12) . . ?
F5 C96 C9 119.0(11) . . ?
C21 C96 F5 119.5(10) . . ?
C21 C96 C9 121.4(11) . . ?
C27 C97 P1 115.7(8) . . ?
C175 C98 P2 113.0(9) . . ?
F8 C99 C109 115.4(17) . . ?
C144 C99 F8 120.8(15) . . ?
C144 C99 C109 123.8(18) . . ?
C83 C100 C110 121.4(15) . . ?
C68 C101 C64 117.4(12) . . ?
C10 C102 C58 121.3(16) . . ?
C38 C103 P3 115.2(9) . . ?
C175 C104 P4 113.1(10) . . ?
F11 C105 C77 118.1(15) . . ?
C106 C105 F11 118.9(15) . . ?
C106 C105 C77 122.6(12) . . ?
C105 C106 C87 119.2(13) . . ?
C167 C107 C12 119.5(14) . . ?
C168 C108 C60 111(2) . . ?
C62 C109 C99 115.6(17) . . ?
C100 C110 C86 120.7(17) . . ?
C82 C111 C47 120.8(11) . . ?
C88 C112 C4 120.5(13) . . ?
C63 C113 C152 116.9(11) . . ?
C159 C114 C32 118.9(15) . . ?
C116 C115 P6 116.8(8) . . ?
C116 C115 C120 120.0 . . ?
C120 C115 P6 123.1(8) . . ?
C117 C116 C115 120.0 . . ?
C116 C117 C118 120.0 . . ?
C119 C118 C117 120.0 . . ?
C118 C119 C120 120.0 . . ?
C119 C120 C115 120.0 . . ?
F9 C121 C155 119.1(12) . . ?
C71 C121 F9 118.7(15) . . ?
C71 C121 C155 122.2(13) . . ?
C147 C122 P5 119.9(12) . . ?
C147 C122 C183 115.5(16) . . ?
C183 C122 P5 124.1(14) . . ?
C37 C123 C176 122.9(16) . . ?
C125 C124 C129 120.0 . . ?
C124 C125 S14 120.5(6) . . ?
C126 C125 S14 119.5(6) . . ?
C126 C125 C124 120.0 . . ?
C125 C126 C127 120.0 . . ?
C126 C127 C128 120.0 . . ?
F17 C128 C127 116.5(11) . . ?
F17 C128 C129 123.5(11) . . ?
C127 C128 C129 120.0 . . ?
C128 C129 C124 120.0 . . ?
C6 C130 C81 120.1(11) . . ?
C64 C131 S8 121.2(8) . . ?
C69 C131 S8 121.0(9) . . ?
C69 C131 C64 117.8(11) . . ?
C87 C132 S12 123.3(10) . . ?
C95 C132 S12 117.7(8) . . ?
C95 C132 C87 119.0(11) . . ?
C70 C133 P3 120.0(10) . . ?
C70 C133 C165 118.4(13) . . ?
C165 C133 P3 121.6(11) . . ?
C135 C134 C139 120.0 . . ?
F18 C135 C134 121.2(11) . . ?
F18 C135 C136 118.8(11) . . ?
C134 C135 C136 120.0 . . ?
C137 C136 C135 120.0 . . ?
C136 C137 C138 120.0 . . ?
C137 C138 S5 119.9(5) . . ?
C139 C138 S5 120.1(5) . . ?
C139 C138 C137 120.0 . . ?
C138 C139 C134 120.0 . . ?
F7 C140 C80 117.8(13) . . ?
F7 C140 C157 119.5(13) . . ?
C157 C140 C80 122.7(14) . . ?
C82 C141 C26 120.4(13) . . ?
C153 C142 C161 118.7(12) . . ?
C167 C143 C163 118.6(15) . . ?
C99 C144 C76 120.8(15) . . ?
C66 C145 C185 121.6(15) . . ?
C67 C146 C57 117.7(10) . . ?
C122 C147 C158 123.1(18) . . ?
C196 C148 C79 113.2(17) . . ?
C84 C149 C154 116.4(19) . . ?
C72 C150 C184 117.7(15) . . ?
C69 C151 C68 119.2(11) . . ?
C54 C152 C113 121.7(11) . . ?
C142 C153 C3 120.0(12) . . ?
F16 C154 C149 111.2(18) . . ?
C91 C154 F16 122.5(16) . . ?
C91 C154 C149 126.3(17) . . ?
C30 C155 C121 118.9(12) . . ?
C73 C156 C35 118.3(14) . . ?
C140 C157 C51 117.9(12) . . ?
C187 C158 C147 118.6(18) . . ?
C114 C159 F12 118.7(17) . . ?
C114 C159 C166 125.8(18) . . ?
C166 C159 F12 115.3(18) . . ?
C28 C160 C166 117.0(15) . . ?
F15 C161 C142 117.7(12) . . ?
C61 C161 F15 119.2(14) . . ?
C61 C161 C142 123.1(12) . . ?
C56 C162 C176 123.5(16) . . ?
C143 C163 C53 122.3(14) . . ?
C94 C164 C85 121.5(15) . . ?
C184 C165 C133 120.1(15) . . ?
C159 C166 C160 114.3(18) . . ?
C143 C167 C107 124.0(16) . . ?
C108 C168 C196 128(2) . . ?
C170 C169 C174 120.0 . . ?
C171 C170 C169 120.0 . . ?
F13 C171 C170 114.2(9) . . ?
F13 C171 C172 125.8(9) . . ?
C172 C171 C170 120.0 . . ?
C171 C172 C173 120.0 . . ?
C174 C173 C172 120.0 . . ?
C169 C174 S1 121.2(6) . . ?
C173 C174 S1 118.8(6) . . ?
C173 C174 C169 120.0 . . ?
C98 C175 C104 110.3(14) . . ?
C123 C176 C162 113.6(17) . . ?
C178 C177 C182 120.0 . . ?
C177 C178 C179 120.0 . . ?
C178 C179 C180 120.0 . . ?
C181 C180 C179 120.0 . . ?
C180 C181 C182 120.0 . . ?
C177 C182 P1 122.4(7) . . ?
C181 C182 P1 117.3(7) . . ?
C181 C182 C177 120.0 . . ?
C122 C183 C198 121(2) . . ?
C165 C184 C150 121.2(15) . . ?
C145 C185 C186 121.6(18) . . ?
C93 C186 C185 117.8(16) . . ?
C198 C187 C158 122(2) . . ?
N3 C189 C190 105(2) . . ?
N1 C190 C189 103(2) . . ?
O2 C195 N1 131(2) . . ?
O2 C195 N3 125(2) . . ?
N1 C195 N3 103.5(17) . . ?
C148 C196 C168 122(2) . . ?
C187 C198 C183 118(2) . . ?
N7 C202 C205 107(2) . . ?
O4 C203 N7 118(3) . . ?
O4 C203 N8 135(3) . . ?
N8 C203 N7 107(2) . . ?
N8 C205 C202 99(2) . . ?

loop_
_geom_bond_atom_site_label_1
_geom_bond_atom_site_label_2
_geom_bond_distance
_geom_bond_site_symmetry_2
_geom_bond_publ_flag
Ag1 Ag2 3.1998(11) . ?
Ag1 Ag15 3.3643(11) . ?
Ag1 S1 2.567(2) . ?
Ag1 S2 2.497(3) . ?
Ag1 P1 2.413(3) . ?
Ag2 Ag15 3.1186(13) . ?
Ag2 Ag23 2.9664(11) . ?
Ag2 S2 2.566(2) . ?
Ag2 S7 2.779(3) . ?
Ag2 S9 2.589(2) . ?
Ag2 S11 2.567(3) . ?
Ag3 Ag21 3.0871(11) . ?
Ag3 S2 2.614(3) . ?
Ag3 S4 2.703(2) . ?
Ag3 S15 2.538(3) . ?
Ag3 P4 2.430(3) . ?
Ag4 Ag15 2.9204(11) . ?
Ag4 Ag21 2.8886(12) . ?
Ag4 Ag25 2.9437(19) . ?
Ag4 S1 2.764(2) . ?
Ag4 S5 2.516(2) . ?
Ag4 S9 2.691(3) . ?
Ag4 S16 2.598(3) . ?
Ag5 Ag26 3.0284(19) 3_665 ?
Ag5 Ag26 3.3497(18) . ?
Ag5 S10 2.640(3) . ?
Ag5 S16 2.585(3) 3_665 ?
Ag5 S17 2.630(3) . ?
Ag5 S22 2.639(5) . ?
Ag5 S22 2.600(5) 3_665 ?
Ag6 Ag24 3.1083(14) . ?
Ag6 Ag27 3.094(8) 3_665 ?
Ag6 S3 2.663(3) . ?
Ag6 S8 2.567(3) . ?
Ag6 S16 2.507(2) . ?
Ag6 S21 2.696(3) . ?
Ag7 Ag12 3.0229(13) . ?
Ag7 Ag18 3.1594(13) . ?
Ag7 Ag20 3.1750(12) . ?
Ag7 Ag22 3.1411(12) . ?
Ag7 S3 2.644(3) 3_665 ?
Ag7 S8 2.761(3) 3_665 ?
Ag7 S12 2.620(3) . ?
Ag7 S19 2.540(3) . ?
Ag8 Ag23 3.1736(14) . ?
Ag8 S11 2.708(3) . ?
Ag8 S12 2.562(3) 3_665 ?
Ag8 S21 2.590(3) . ?
Ag8 P5 2.448(3) . ?
Ag9 Ag11 3.3300(12) . ?
Ag9 Ag18 3.1051(12) 3_665 ?
Ag9 Ag23 2.9858(13) . ?
Ag9 Ag24 3.0617(12) . ?
Ag9 S3 2.641(3) . ?
Ag9 S7 2.502(3) . ?
Ag9 S17 2.495(3) . ?
Ag10 Ag13 3.1711(14) . ?
Ag10 S4 2.644(3) . ?
Ag10 S14 2.604(3) . ?
Ag10 S20 2.674(3) . ?
Ag10 P2 2.433(3) . ?
Ag11 Ag21 3.3165(12) . ?
Ag11 Ag24 3.3734(17) . ?
Ag11 Ag25 3.0691(19) . ?
Ag11 S7 2.550(3) . ?
Ag11 S9 2.639(3) . ?
Ag11 S10 2.507(3) . ?
Ag11 S15 2.890(3) . ?
Ag12 Ag16 3.0459(14) . ?
Ag12 Ag17 2.9702(13) . ?
Ag12 Ag18 3.0034(11) . ?
Ag12 Ag20 2.9539(15) . ?
Ag12 Ag24 3.1621(17) 3_665 ?
Ag12 Ag26 2.7757(17) . ?
Ag12 S3 2.378(3) 3_665 ?
Ag12 S18 2.403(3) . ?
Ag13 Ag16 3.2781(13) . ?
Ag13 Ag20 3.2037(14) . ?
Ag13 S5 2.564(3) . ?
Ag13 S18 2.558(3) . ?
Ag13 S20 2.434(3) . ?
Ag14 Ag17 3.0709(12) . ?
Ag14 Ag21 3.3385(14) . ?
Ag14 S14 2.436(3) . ?
Ag14 S15 2.416(3) . ?
Ag15 S1 2.438(3) . ?
Ag15 S9 2.965(3) . ?
Ag15 S21 2.406(3) . ?
Ag16 Ag26 3.3551(18) . ?
Ag16 S5 2.487(2) . ?
Ag16 S13 2.832(3) . ?
Ag16 S17 2.472(3) 3_665 ?
Ag16 S18 2.916(4) . ?
Ag17 Ag20 2.9844(13) . ?
Ag17 Ag26 3.216(2) . ?
Ag17 S8 2.460(3) 3_665 ?
Ag17 S10 2.488(2) . ?
Ag17 S18 2.648(3) . ?
Ag18 Ag28 2.822(7) . ?
Ag18 S6 2.400(3) 3_665 ?
Ag18 S13 2.413(3) . ?
Ag19 S13 2.586(3) . ?
Ag19 S19 2.690(4) . ?
Ag19 S20 2.583(3) . ?
Ag19 P6 2.458(3) . ?
Ag20 S14 2.565(3) . ?
Ag20 S18 2.633(3) . ?
Ag20 S19 2.446(3) . ?
Ag21 Ag25 2.7249(19) . ?
Ag21 S4 2.406(3) . ?
Ag21 S9 2.405(3) . ?
Ag22 S6 2.568(3) 3_665 ?
Ag22 S12 2.405(3) . ?
Ag22 P3 2.383(3) . ?
Ag23 Ag27 3.069(9) 3_665 ?
Ag23 S3 2.453(3) . ?
Ag23 S6 2.784(3) . ?
Ag23 S11 2.413(3) . ?
Ag24 Ag25 2.757(2) . ?
Ag24 Ag26 2.8942(17) . ?
Ag24 Ag26 3.235(2) 3_665 ?
Ag24 S3 2.534(3) . ?
Ag24 S9 2.646(3) . ?
Ag24 S22 2.337(5) 3_665 ?
Ag24 S22 2.590(5) . ?
Ag25 S9 2.412(3) . ?
Ag25 S18 2.357(3) . ?
Ag25 S22 2.697(5) . ?
Ag26 S18 2.398(3) . ?
Ag27 Ag28 3.190(10) . ?
Ag27 S3 2.110(8) 3_665 ?
Ag27 S8 2.755(8) 3_665 ?
Ag27 S12 2.066(8) . ?
Ag28 S6 2.719(7) 3_665 ?
Ag28 S12 2.876(7) . ?
Ag28 S19 2.859(10) . ?
Ag28 P3 2.560(7) . ?
S1 C174 1.797(7) . ?
S2 C2 1.770(10) . ?
S4 C3 1.785(11) . ?
S5 C138 1.730(7) . ?
S6 C15 1.757(10) . ?
S7 C6 1.770(11) . ?
S8 C131 1.775(12) . ?
S10 C54 1.782(12) . ?
S11 C7 1.776(12) . ?
S12 C132 1.775(12) . ?
S13 C10 1.796(13) . ?
S14 C125 1.818(8) . ?
S15 C28 1.759(14) . ?
S16 C5 1.782(11) . ?
S17 C33 1.768(13) . ?
S19 C16 1.751(18) . ?
S20 C20 1.749(15) . ?
S21 C34 1.760(13) . ?
S22 S22 1.061(10) 3_665 ?
P1 C1 1.822(11) . ?
P1 C97 1.829(12) . ?
P1 C182 1.862(8) . ?
P2 C39 1.851(7) . ?
P2 C46 1.813(14) . ?
P2 C98 1.850(14) . ?
P3 C12 1.833(13) . ?
P3 C103 1.846(15) . ?
P3 C133 1.825(13) . ?
P4 C11 1.835(15) . ?
P4 C93 1.816(13) . ?
P4 C104 1.825(11) . ?
P5 C4 1.848(15) . ?
P5 C49 1.823(11) . ?
P5 C122 1.820(14) . ?
P6 C48 1.818(13) . ?
P6 C60 1.817(19) . ?
P6 C115 1.916(11) . ?
F1 C25 1.350(14) . ?
F2 C14 1.365(12) . ?
F3 C63 1.365(14) . ?
F4 C36 1.395(16) . ?
F5 C96 1.373(13) . ?
F6 C73 1.384(17) . ?
F7 C140 1.359(17) . ?
F8 C99 1.38(2) . ?
F9 C121 1.344(17) . ?
F10 C67 1.383(15) . ?
F11 C105 1.354(15) . ?
F12 C159 1.38(2) . ?
F13 C171 1.314(10) . ?
F14 C68 1.400(16) . ?
F15 C161 1.373(14) . ?
F16 C154 1.43(2) . ?
F17 C128 1.358(15) . ?
F18 C135 1.290(14) . ?
O2 C195 1.260(10) . ?
O4 C203 1.261(10) . ?
N1 C190 1.36(3) . ?
N1 C195 1.36(3) . ?
N1 C207 1.40(3) . ?
N3 C189 1.48(3) . ?
N3 C193 1.41(3) . ?
N3 C195 1.41(3) . ?
N7 C201 1.51(4) . ?
N7 C202 1.497(10) . ?
N7 C203 1.41(4) . ?
N8 C203 1.29(3) . ?
N8 C204 1.51(3) . ?
N8 C205 1.487(10) . ?
C1 C26 1.367(18) . ?
C1 C47 1.405(15) . ?
C2 C8 1.397(15) . ?
C2 C18 1.407(15) . ?
C3 C45 1.403(16) . ?
C3 C153 1.403(15) . ?
C4 C85 1.382(19) . ?
C4 C112 1.414(16) . ?
C5 C17 1.406(14) . ?
C5 C19 1.366(15) . ?
C6 C57 1.370(14) . ?
C6 C130 1.416(17) . ?
C7 C30 1.378(16) . ?
C7 C75 1.400(18) . ?
C8 C89 1.402(15) . ?
C9 C19 1.346(16) . ?
C9 C96 1.387(16) . ?
C10 C50 1.324(19) . ?
C10 C102 1.368(19) . ?
C11 C37 1.391(17) . ?
C11 C56 1.390(19) . ?
C12 C53 1.400(18) . ?
C12 C107 1.41(2) . ?
C13 C14 1.411(17) . ?
C13 C18 1.374(15) . ?
C14 C89 1.344(17) . ?
C15 C24 1.399(14) . ?
C15 C55 1.390(16) . ?
C16 C62 1.43(2) . ?
C16 C76 1.415(18) . ?
C17 C21 1.410(16) . ?
C20 C78 1.395(18) . ?
C20 C84 1.38(3) . ?
C21 C96 1.353(17) . ?
C22 C24 1.375(16) . ?
C22 C25 1.369(18) . ?
C23 C31 1.387(17) . ?
C23 C54 1.392(15) . ?
C25 C92 1.346(19) . ?
C26 C141 1.397(16) . ?
C27 C49 1.513(15) . ?
C27 C97 1.519(15) . ?
C28 C32 1.419(18) . ?
C28 C160 1.397(19) . ?
C29 C46 1.390(17) . ?
C29 C86 1.40(2) . ?
C30 C155 1.37(2) . ?
C31 C63 1.353(18) . ?
C32 C114 1.37(2) . ?
C33 C35 1.394(16) . ?
C33 C90 1.398(16) . ?
C34 C51 1.395(17) . ?
C34 C52 1.398(17) . ?
C35 C156 1.41(2) . ?
C36 C58 1.40(2) . ?
C36 C59 1.33(2) . ?
C37 C123 1.37(2) . ?
C38 C48 1.516(17) . ?
C38 C103 1.539(17) . ?
C39 C40 1.3900 . ?
C39 C44 1.3900 . ?
C40 C41 1.3900 . ?
C41 C42 1.3900 . ?
C42 C43 1.3900 . ?
C43 C44 1.3900 . ?
C45 C61 1.395(16) . ?
C46 C83 1.417(18) . ?
C47 C111 1.399(18) . ?
C50 C59 1.42(2) . ?
C51 C157 1.39(2) . ?
C52 C80 1.384(19) . ?
C53 C163 1.40(2) . ?
C54 C152 1.369(16) . ?
C55 C92 1.402(17) . ?
C56 C162 1.30(3) . ?
C57 C146 1.386(19) . ?
C58 C102 1.41(2) . ?
C60 C79 1.38(2) . ?
C60 C108 1.38(3) . ?
C61 C161 1.323(19) . ?
C62 C109 1.39(2) . ?
C63 C113 1.380(19) . ?
C64 C101 1.386(18) . ?
C64 C131 1.389(17) . ?
C65 C66 1.387(18) . ?
C65 C93 1.415(18) . ?
C66 C145 1.38(2) . ?
C67 C81 1.364(18) . ?
C67 C146 1.36(2) . ?
C68 C101 1.376(18) . ?
C68 C151 1.39(2) . ?
C69 C131 1.388(15) . ?
C69 C151 1.34(2) . ?
C70 C72 1.378(19) . ?
C70 C133 1.371(18) . ?
C71 C75 1.422(17) . ?
C71 C121 1.349(18) . ?
C72 C150 1.34(2) . ?
C73 C74 1.353(19) . ?
C73 C156 1.36(2) . ?
C74 C90 1.415(17) . ?
C76 C144 1.38(2) . ?
C77 C95 1.380(16) . ?
C77 C105 1.38(2) . ?
C78 C91 1.41(2) . ?
C79 C148 1.37(3) . ?
C80 C140 1.398(19) . ?
C81 C130 1.411(17) . ?
C82 C111 1.39(2) . ?
C82 C141 1.345(18) . ?
C83 C100 1.34(2) . ?
C84 C149 1.37(3) . ?
C85 C164 1.39(2) . ?
C86 C110 1.40(2) . ?
C87 C106 1.406(19) . ?
C87 C132 1.396(16) . ?
C88 C94 1.39(2) . ?
C88 C112 1.35(2) . ?
C91 C154 1.26(2) . ?
C93 C186 1.40(2) . ?
C94 C164 1.37(2) . ?
C95 C132 1.392(17) . ?
C98 C175 1.543(18) . ?
C99 C109 1.41(2) . ?
C99 C144 1.28(2) . ?
C100 C110 1.37(3) . ?
C104 C175 1.55(2) . ?
C105 C106 1.33(2) . ?
C107 C167 1.35(2) . ?
C108 C168 1.33(3) . ?
C113 C152 1.408(18) . ?
C114 C159 1.32(2) . ?
C115 C116 1.3900 . ?
C115 C120 1.3900 . ?
C116 C117 1.3900 . ?
C117 C118 1.3900 . ?
C118 C119 1.3900 . ?
C119 C120 1.3900 . ?
C121 C155 1.37(2) . ?
C122 C147 1.34(2) . ?
C122 C183 1.35(3) . ?
C123 C176 1.39(2) . ?
C124 C125 1.3900 . ?
C124 C129 1.3900 . ?
C125 C126 1.3900 . ?
C126 C127 1.3900 . ?
C127 C128 1.3900 . ?
C128 C129 1.3900 . ?
C133 C165 1.405(18) . ?
C134 C135 1.3900 . ?
C134 C139 1.3900 . ?
C135 C136 1.3900 . ?
C136 C137 1.3900 . ?
C137 C138 1.3900 . ?
C138 C139 1.3900 . ?
C140 C157 1.37(2) . ?
C142 C153 1.370(18) . ?
C142 C161 1.39(2) . ?
C143 C163 1.34(2) . ?
C143 C167 1.31(2) . ?
C145 C185 1.38(3) . ?
C147 C158 1.37(2) . ?
C148 C196 1.34(3) . ?
C149 C154 1.42(3) . ?
C150 C184 1.40(2) . ?
C158 C187 1.33(3) . ?
C159 C166 1.35(3) . ?
C160 C166 1.53(3) . ?
C162 C176 1.45(3) . ?
C165 C184 1.34(2) . ?
C168 C196 1.34(3) . ?
C169 C170 1.3900 . ?
C169 C174 1.3900 . ?
C170 C171 1.3900 . ?
C171 C172 1.3900 . ?
C172 C173 1.3900 . ?
C173 C174 1.3900 . ?
C177 C178 1.3900 . ?
C177 C182 1.3900 . ?
C178 C179 1.3900 . ?
C179 C180 1.3900 . ?
C180 C181 1.3900 . ?
C181 C182 1.3900 . ?
C183 C198 1.42(3) . ?
C185 C186 1.40(3) . ?
C187 C198 1.29(3) . ?
C189 C190 1.51(4) . ?
C202 C205 1.506(10) . ?

loop_
_exptl_oxdiff_crystal_face_indexfrac_h
_exptl_oxdiff_crystal_face_indexfrac_k
_exptl_oxdiff_crystal_face_indexfrac_l
_exptl_oxdiff_crystal_face_x
_exptl_oxdiff_crystal_face_y
_exptl_oxdiff_crystal_face_z
2.9814 -15.0182 -7.9961 -0.9472 0.3659 0.1810
4.5459 -0.9731 20.4797 -0.1417 -0.9809 -0.1628
-13.4699 -5.9720 14.5249 -0.1136 -0.5818 0.8014
12.9664 4.9698 -16.0226 0.0631 0.6556 -0.7573
-1.4933 16.0094 2.4952 0.9798 -0.1208 -0.2832
-18.9959 -3.9847 3.0423 0.1055 -0.0137 1.0028
-1.5477 1.9700 -21.4863 0.1470 1.0072 -0.0046
15.0264 3.0075 10.9597 -0.0932 -0.6104 -0.7686
6.4918 -15.0138 -3.5062 -1.0107 0.1342 0.0202
19.4945 -0.0175 -3.5414 -0.3527 0.0373 -0.9378
-18.4919 4.0196 4.5370 0.5728 -0.0937 0.8018
-9.4597 4.0344 18.5097 0.4094 -0.8023 0.3918

loop_
_smtbx_masks_void_nr
_smtbx_masks_void_average_x
_smtbx_masks_void_average_y
_smtbx_masks_void_average_z
_smtbx_masks_void_volume
_smtbx_masks_void_count_electrons
_smtbx_masks_void_content
1 0.000 -0.894 0.000 1882.0 556.0 ?
2 0.157 0.589 0.449 50.2 13.4 ?
3 0.174 0.598 0.760 13.4 0.3 ?
4 0.176 0.639 0.252 11.4 0.2 ?
5 0.343 0.089 0.051 50.2 10.1 ?
6 0.324 0.139 0.248 11.4 0.0 ?
7 0.500 -0.214 0.500 1882.0 556.0 ?
8 0.326 0.098 0.740 13.4 0.5 ?
9 0.657 0.911 0.949 50.2 14.6 ?
10 0.676 0.861 0.752 11.4 0.3 ?
11 0.674 0.902 0.260 13.4 0.0 ?
12 0.843 0.411 0.551 50.2 11.3 ?
13 0.824 0.361 0.748 11.4 0.0 ?
14 0.826 0.402 0.240 13.4 0.5 ?
